data_7062611
loop_
_publ_author_name
'She, Yeye'
'Lu, Yanhua'
'Jia, Chaohong'
'Li, Yahong'
'Zhang, Yi-Quan'
'Yao, Jin-lei'

_publ_section_title
;
 Organolanthanide \h1- and \h5-pyrrolyl half-sandwich compounds:
 synthesis, structures, and magnetic properties
;
_journal_issue 33
_journal_name_full 'New Journal of Chemistry'
_journal_page_first 15650
_journal_page_last 15657
_journal_paper_doi 10.1039/D3NJ02225K
_journal_volume 47
_journal_year 2023
_chemical_formula_moiety 'C48 H54 Er2 N12 O2, 4(C7 H8)'
_chemical_formula_sum 'C76 H86 Er2 N12 O2'
_chemical_formula_weight 1534.08
_space_group_crystal_system triclinic
_space_group_IT_number 2
_space_group_name_Hall '-P 1'
_space_group_name_H-M_alt 'P -1'
_atom_sites_solution_hydrogens mixed
_atom_sites_solution_primary dual
_audit_block_doi 10.5517/ccdc.csd.cc2fsp31
_audit_creation_date 2023-06-26
_audit_creation_method
;
Olex2 1.2
(compiled 2018.05.29 svn.r3508 for OlexSys, GUI svn.r5506)
;
_audit_update_record
;
2023-06-30 deposited with the CCDC.	2023-07-21 downloaded from the CCDC.
;
_cell_angle_alpha 76.931(14)
_cell_angle_beta 72.258(13)
_cell_angle_gamma 73.416(13)
_cell_formula_units_Z 2
_cell_length_a 11.818(4)
_cell_length_b 17.795(7)
_cell_length_c 18.503(7)
_cell_measurement_reflns_used 7831
_cell_measurement_temperature 120.00
_cell_measurement_theta_max 53.825
_cell_measurement_theta_min 3.637
_cell_volume 3510(2)
_computing_cell_refinement 'SAINT V8.40B (?, 2016)'
_computing_data_collection 'Bruker SMART APEX II diffractrometer'
_computing_data_reduction 'SAINT V8.40B (?, 2016)'
_computing_molecular_graphics 'Olex2 (Dolomanov et al., 2009)'
_computing_publication_material 'Olex2 (Dolomanov et al., 2009)'
_computing_structure_refinement 'ShelXL (Sheldrick, 2015)'
_computing_structure_solution 'ShelXT (Sheldrick, 2015)'
_diffrn_ambient_temperature 120.0
_diffrn_measured_fraction_theta_full 0.975
_diffrn_measured_fraction_theta_max 0.956
_diffrn_measurement_device 'three-circle diffractometer'
_diffrn_measurement_device_type 'Bruker APEX-II CCD'
_diffrn_measurement_method '\f and \w scans'
_diffrn_radiation_type GaK\a
_diffrn_radiation_wavelength 1.34138
_diffrn_reflns_av_R_equivalents 0.0782
_diffrn_reflns_av_unetI/netI 0.0930
_diffrn_reflns_Laue_measured_fraction_full 0.975
_diffrn_reflns_Laue_measured_fraction_max 0.956
_diffrn_reflns_limit_h_max 13
_diffrn_reflns_limit_h_min -14
_diffrn_reflns_limit_k_max 21
_diffrn_reflns_limit_k_min -21
_diffrn_reflns_limit_l_max 22
_diffrn_reflns_limit_l_min -22
_diffrn_reflns_number 31178
_diffrn_reflns_point_group_measured_fraction_full 0.975
_diffrn_reflns_point_group_measured_fraction_max 0.956
_diffrn_reflns_theta_full 53.594
_diffrn_reflns_theta_max 54.489
_diffrn_reflns_theta_min 4.607
_exptl_absorpt_coefficient_mu 8.025
_exptl_absorpt_correction_T_max 0.7506
_exptl_absorpt_correction_T_min 0.4902
_exptl_absorpt_correction_type multi-scan
_exptl_absorpt_process_details
'SADABS-2016/2 (Bruker,2016/2) was used for absorption correction. wR2(int) was 0.1681 before and 0.0977 after correction. The Ratio of minimum to maximum transmission is 0.6531. The \l/2 correction factor is Not present.'
_exptl_crystal_colour colourless
_exptl_crystal_colour_primary colourless
_exptl_crystal_density_diffrn 1.451
_exptl_crystal_description block
_exptl_crystal_F_000 1556
_exptl_crystal_recrystallization_method
'The crystals were growth by means of evaporation of a mixture of n-hexane and toluene at RT.'
_exptl_crystal_size_max 0.16
_exptl_crystal_size_mid 0.14
_exptl_crystal_size_min 0.12
_refine_diff_density_max 1.116
_refine_diff_density_min -1.678
_refine_diff_density_rms 0.151
_refine_ls_extinction_coef 0.0041(3)
_refine_ls_extinction_expression Fc^*^=kFc[1+0.001xFc^2^\l^3^/sin(2\q)]^-1/4^
_refine_ls_extinction_method 'SHELXL-2018/3 (Sheldrick 2018)'
_refine_ls_goodness_of_fit_ref 1.123
_refine_ls_hydrogen_treatment constr
_refine_ls_matrix_type full
_refine_ls_number_parameters 1070
_refine_ls_number_reflns 12582
_refine_ls_number_restraints 1910
_refine_ls_restrained_S_all 1.056
_refine_ls_R_factor_all 0.0870
_refine_ls_R_factor_gt 0.0713
_refine_ls_shift/su_max 0.001
_refine_ls_shift/su_mean 0.000
_refine_ls_structure_factor_coef Fsqd
_refine_ls_weighting_details 'w=1/[\s^2^(Fo^2^)+(0.1339P)^2^] where P=(Fo^2^+2Fc^2^)/3'
_refine_ls_weighting_scheme calc
_refine_ls_wR_factor_gt 0.1985
_refine_ls_wR_factor_ref 0.2150
_reflns_Friedel_coverage 0.000
_reflns_number_gt 9676
_reflns_number_total 12582
_reflns_threshold_expression 'I > 2\s(I)'
_cod_data_source_file d3nj02225k2.cif
_cod_data_source_block b230223lyh2_0m_a
_cod_depositor_comments 'Adding full bibliography for 7062611--7062613.cif.'
_cod_original_cell_volume 3511(2)
_cod_database_code 7062611
_shelx_shelxl_version_number 2018/3
_shelx_space_group_comment
;
The symmetry employed for this shelxl refinement is uniquely defined
by the following loop, which should always be used as a source of
symmetry information in preference to the above space-group names.
They are only intended as comments.
;
_shelx_estimated_absorpt_t_max 0.446
_shelx_estimated_absorpt_t_min 0.360
_exptl_crystal_mounting_method
'Crystals were removed from the crystallisation vial and immediately coated with polybutenes oil (CAS: 9003-29-6) on a glass slide. A suitable single crystal coated with polybutenes oil was sealed in capillary tube filled with argon. The capillary tube with single crystal was mounted on copper pin with solid paraffin.'
_olex2_refinement_description
;
1. Fixed Uiso
 At 1.2 times of:
  All C(H) groups, All C(H,H) groups, All N(H) groups
 At 1.5 times of:
  All C(H,H,H) groups
2. Restrained distances
 C62A-C56A = C62-C56 = C69A-C63A = C69-C63 = C55-C49 = C55A-C49A = C76A-C70A =
 C76-C70
 1.5 with sigma of 0.01
 C76A-C75A \\sim C76A-C71A
 with sigma of 0.02
 C76-C75 \\sim C76-C71
 with sigma of 0.02
 C55-C54 \\sim C55-C50
 with sigma of 0.02
 C69-C64 \\sim C69-C68
 with sigma of 0.02
 C62-C61 \\sim C62-C57
 with sigma of 0.02
 C62A-C57A \\sim C62A-C61A
 with sigma of 0.02
 C69A-C64A \\sim C69A-C68A
 with sigma of 0.02
 C55A-C50A \\sim C55A-C54A
 with sigma of 0.02
3. Restrained planarity
 C76A, C70A, C71A, C75A, C72A, C74A, C73A
 with sigma of 0.1
 C52A, C49A, C50A, C54A, C55A, C51A, C53A
 with sigma of 0.1
 C52, C49, C50, C54, C55, C51, C53
 with sigma of 0.1
 C68, C63, C64, C69, C65, C67, C66
 with sigma of 0.1
 C60A, C57A, C58A, C56A, C62A, C59A, C61A
 with sigma of 0.1
 C61, C58, C57, C59, C56, C62, C60
 with sigma of 0.1
 C75, C70, C71, C76, C72, C74, C73
 with sigma of 0.1
 C68A, C63A, C64A, C69A, C65A, C67A, C66A
 with sigma of 0.1
4. Uiso/Uaniso restraints and constraints
O1 \\sim C41 \\sim C42 \\sim C43 \\sim C44 \\sim C41A \\sim C42A \\sim C43A
\\sim C44A: within 2A with sigma of 0.01 and sigma for terminal atoms of 0.02
C70 \\sim C71 \\sim C72 \\sim C73 \\sim C74 \\sim C75 \\sim C76 \\sim C70A
\\sim C71A \\sim C72A \\sim C73A \\sim C74A \\sim C75A \\sim C76A: within 2A
with sigma of 0.01 and sigma for terminal atoms of 0.02
C58 \\sim C57 \\sim C56 \\sim C61 \\sim C60 \\sim C59 \\sim C62 \\sim C58A
\\sim C57A \\sim C56A \\sim C61A \\sim C60A \\sim C59A \\sim C62A: within 2A
with sigma of 0.01 and sigma for terminal atoms of 0.02
C63 \\sim C64 \\sim C65 \\sim C66 \\sim C67 \\sim C68 \\sim C69 \\sim C63A
\\sim C64A \\sim C65A \\sim C66A \\sim C67A \\sim C68A \\sim C69A: within 2A
with sigma of 0.01 and sigma for terminal atoms of 0.02
C49 \\sim C50 \\sim C51 \\sim C52 \\sim C53 \\sim C54 \\sim C55 \\sim C49A
\\sim C50A \\sim C51A \\sim C52A \\sim C53A \\sim C54A \\sim C55A: within 2A
with sigma of 0.01 and sigma for terminal atoms of 0.02
O2 \\sim C45 \\sim C46 \\sim C47 \\sim C48 \\sim C45A \\sim C46A \\sim C47A
\\sim C48A: within 2A with sigma of 0.01 and sigma for terminal atoms of 0.02
Uanis(C70) \\sim Ueq, Uanis(C71) \\sim Ueq, Uanis(C72) \\sim Ueq, Uanis(C73)
\\sim Ueq, Uanis(C74) \\sim Ueq, Uanis(C75) \\sim Ueq, Uanis(C76) \\sim Ueq,
Uanis(C70A) \\sim Ueq, Uanis(C71A) \\sim Ueq, Uanis(C72A) \\sim Ueq,
Uanis(C73A) \\sim Ueq, Uanis(C74A) \\sim Ueq, Uanis(C75A) \\sim Ueq,
Uanis(C76A) \\sim Ueq: with sigma of 0.01 and sigma for terminal atoms of 0.02
Uanis(C56) \\sim Ueq, Uanis(C57) \\sim Ueq, Uanis(C58) \\sim Ueq, Uanis(C59)
\\sim Ueq, Uanis(C60) \\sim Ueq, Uanis(C61) \\sim Ueq, Uanis(C62) \\sim Ueq,
Uanis(C56A) \\sim Ueq, Uanis(C57A) \\sim Ueq, Uanis(C58A) \\sim Ueq,
Uanis(C59A) \\sim Ueq, Uanis(C60A) \\sim Ueq, Uanis(C61A) \\sim Ueq,
Uanis(C62A) \\sim Ueq: with sigma of 0.01 and sigma for terminal atoms of 0.02
Uanis(C63) \\sim Ueq, Uanis(C64) \\sim Ueq, Uanis(C65) \\sim Ueq, Uanis(C66)
\\sim Ueq, Uanis(C67) \\sim Ueq, Uanis(C68) \\sim Ueq, Uanis(C69) \\sim Ueq,
Uanis(C63A) \\sim Ueq, Uanis(C64A) \\sim Ueq, Uanis(C65A) \\sim Ueq,
Uanis(C66A) \\sim Ueq, Uanis(C67A) \\sim Ueq, Uanis(C68A) \\sim Ueq,
Uanis(C69A) \\sim Ueq: with sigma of 0.01 and sigma for terminal atoms of 0.02
Uanis(C48A) \\sim Ueq, Uanis(C48) \\sim Ueq: with sigma of 0.01 and sigma for
terminal atoms of 0.02
5. Rigid body (RIGU) restrains
 O1, C41, C42, C43, C44, C41A, C42A, C43A, C44A
 with sigma for 1-2 distances of 0.01 and sigma for 1-3 distances of 0.02
 C70, C71, C72, C73, C74, C75, C76, C70A, C71A, C72A, C73A, C74A, C75A, C76A
 with sigma for 1-2 distances of 0.01 and sigma for 1-3 distances of 0.02
 O2, C45, C46, C47, C48, C45A, C46A, C47A, C48A
 with sigma for 1-2 distances of 0.01 and sigma for 1-3 distances of 0.02
 C49, C50, C51, C52, C53, C54, C55, C49A, C51A, C52A, C53A, C54A, C55A, C50A
 with sigma for 1-2 distances of 0.01 and sigma for 1-3 distances of 0.02
 C58, C57, C56, C61, C60, C59, C62, C58A, C57A, C56A, C61A, C60A, C59A, C62A
 with sigma for 1-2 distances of 0.01 and sigma for 1-3 distances of 0.02
 C63, C64, C65, C66, C67, C68, C69, C63A, C64A, C65A, C66A, C67A, C68A, C69A
 with sigma for 1-2 distances of 0.01 and sigma for 1-3 distances of 0.02
6. Same fragment restrains
{O1, C41A, C42A, C43A, C44A} sigma for 1-2: 0.02, 1-3: 0.04
as
{O1, C41, C42, C43, C44}
{O2, C45A, C46A, C47A, C48A} sigma for 1-2: 0.02, 1-3: 0.04
as
{O2, C45, C46, C47, C48}
7. Others
 Sof(C56A)=Sof(C57A)=Sof(H57A)=Sof(C58A)=Sof(H58A)=Sof(C59A)=Sof(H59A)=
 Sof(C60A)=Sof(H60A)=Sof(C61A)=Sof(H61A)=Sof(C62A)=Sof(H62D)=Sof(H62E)=
 Sof(H62F)=1-FVAR(1)
 Sof(C56)=Sof(C57)=Sof(H57)=Sof(C58)=Sof(H58)=Sof(C59)=Sof(H59)=Sof(C60)=
 Sof(H60)=Sof(C61)=Sof(H61)=Sof(C62)=Sof(H62A)=Sof(H62B)=Sof(H62C)=FVAR(1)
 Sof(C63A)=Sof(C64A)=Sof(H64A)=Sof(C65A)=Sof(H65A)=Sof(C66A)=Sof(H66A)=
 Sof(C67A)=Sof(H67A)=Sof(C68A)=Sof(H68A)=Sof(C69A)=Sof(H69D)=Sof(H69E)=
 Sof(H69F)=1-FVAR(2)
 Sof(C63)=Sof(C64)=Sof(H64)=Sof(C65)=Sof(H65)=Sof(C66)=Sof(H66)=Sof(C67)=
 Sof(H67)=Sof(C68)=Sof(H68)=Sof(C69)=Sof(H69A)=Sof(H69B)=Sof(H69C)=FVAR(2)
 Sof(C70A)=Sof(C71A)=Sof(H71A)=Sof(C72A)=Sof(H72A)=Sof(C73A)=Sof(H73A)=
 Sof(C74A)=Sof(H74A)=Sof(C75A)=Sof(H75A)=Sof(C76A)=Sof(H76D)=Sof(H76E)=
 Sof(H76F)=1-FVAR(3)
 Sof(C70)=Sof(C71)=Sof(H71)=Sof(C72)=Sof(H72)=Sof(C73)=Sof(H73)=Sof(C74)=
 Sof(H74)=Sof(C75)=Sof(H75)=Sof(C76)=Sof(H76A)=Sof(H76B)=Sof(H76C)=FVAR(3)
 Sof(C49A)=Sof(C50A)=Sof(H50A)=Sof(C51A)=Sof(H51A)=Sof(C52A)=Sof(H52A)=
 Sof(C53A)=Sof(H53A)=Sof(C54A)=Sof(H54A)=Sof(C55A)=Sof(H55D)=Sof(H55E)=
 Sof(H55F)=1-FVAR(4)
 Sof(C49)=Sof(C50)=Sof(H50)=Sof(C51)=Sof(H51)=Sof(C52)=Sof(H52)=Sof(C53)=
 Sof(H53)=Sof(C54)=Sof(H54)=Sof(C55)=Sof(H55A)=Sof(H55B)=Sof(H55C)=FVAR(4)
 Sof(C45A)=Sof(H45C)=Sof(H45D)=Sof(C46A)=Sof(H46C)=Sof(H46D)=Sof(C47A)=
 Sof(H47C)=Sof(H47D)=Sof(C48A)=Sof(H48C)=Sof(H48D)=1-FVAR(5)
 Sof(C45)=Sof(H45A)=Sof(H45B)=Sof(C46)=Sof(H46A)=Sof(H46B)=Sof(C47)=Sof(H47A)=
 Sof(H47B)=Sof(C48)=Sof(H48A)=Sof(H48B)=FVAR(5)
 Sof(C41A)=Sof(H41C)=Sof(H41D)=Sof(C42A)=Sof(H42C)=Sof(H42D)=Sof(C43A)=
 Sof(H43C)=Sof(H43D)=Sof(C44A)=Sof(H44C)=Sof(H44D)=1-FVAR(6)
 Sof(C41)=Sof(H41A)=Sof(H41B)=Sof(C42)=Sof(H42A)=Sof(H42B)=Sof(C43)=Sof(H43A)=
 Sof(H43B)=Sof(C44)=Sof(H44A)=Sof(H44B)=FVAR(6)
 Fixed X: C41(0.88374)
8.a Riding coordinates:
 C76A(H76D,H76E,H76F)
8.b Ternary CH refined with riding coordinates:
 C18(H18), C19(H19), C20(H20), C21(H21), C22(H22), C23(H23)
8.c Secondary CH2 refined with riding coordinates:
 C41(H41A,H41B), C42(H42A,H42B), C43(H43A,H43B), C44(H44A,H44B), C45(H45A,
 H45B), C46(H46A,H46B), C47(H47A,H47B), C48(H48A,H48B), C5(H5A,H5B), C16(H16A,
 H16B), C25(H25A,H25B), C36(H36A,H36B), C41A(H41C,H41D), C42A(H42C,H42D),
 C43A(H43C,H43D), C44A(H44C,H44D), C45A(H45C,H45D), C46A(H46C,H46D), C47A(H47C,
 H47D), C48A(H48C,H48D)
8.d Aromatic/amide H refined with riding coordinates:
 N1(H1), N12(H12), C1(H1A), C2(H2), C3(H3), C6(H6), C8(H8), C9(H9), C10(H10),
 C11(H11), C12(H12A), C13(H13), C15(H15), C26(H26), C28(H28), C29(H29),
 C30(H30), C31(H31), C32(H32), C33(H33), C35(H35), C38(H38), C39(H39), C40(H40),
  C50(H50), C51(H51), C52(H52), C53(H53), C54(H54), C57(H57), C58(H58),
 C59(H59), C60(H60), C61(H61), C64(H64), C65(H65), C66(H66), C67(H67), C68(H68),
  C71(H71), C72(H72), C73(H73), C74(H74), C75(H75), C50A(H50A), C51A(H51A),
 C52A(H52A), C53A(H53A), C54A(H54A), C57A(H57A), C58A(H58A), C59A(H59A),
 C60A(H60A), C61A(H61A), C64A(H64A), C65A(H65A), C66A(H66A), C67A(H67A),
 C68A(H68A), C71A(H71A), C72A(H72A), C73A(H73A), C74A(H74A), C75A(H75A)
8.e Fitted hexagon refined as free rotating group:
 C49(C50,C51,C52,C53,C54), C56(C57,C58,C59,C60,C61), C63(C64,C65,C66,C67,C68),
 C70(C71,C72,C73,C74,C75), C49A(C50A,C51A,C52A,C53A,C54A), C56A(C57A,C58A,C59A,
 C60A,C61A), C63A(C64A,C65A,C66A,C67A,C68A), C70A(C71A,C72A,C73A,C74A,C75A)
8.f Idealised Me refined as rotating group:
 C55(H55A,H55B,H55C), C62(H62A,H62B,H62C), C69(H69A,H69B,H69C), C76(H76A,H76B,
 H76C), C55A(H55D,H55E,H55F), C62A(H62D,H62E,H62F), C69A(H69D,H69E,H69F)
;
_olex2_submission_special_instructions 'No special instructions were received'

loop_
_space_group_symop_operation_xyz
'x, y, z'
'-x, -y, -z'

loop_
_atom_site_label
_atom_site_type_symbol
_atom_site_fract_x
_atom_site_fract_y
_atom_site_fract_z
_atom_site_U_iso_or_equiv
_atom_site_adp_type
_atom_site_occupancy
_atom_site_site_symmetry_order
_atom_site_calc_flag
_atom_site_refinement_flags_posn
_atom_site_refinement_flags_adp
_atom_site_refinement_flags_occupancy
_atom_site_disorder_assembly
_atom_site_disorder_group
Er1 Er 0.70187(3) 0.66571(2) 0.25934(2) 0.04156(18) Uani 1 1 d . . . . .
Er2 Er 0.50598(3) 0.90693(2) 0.25938(2) 0.04016(18) Uani 1 1 d . . . . .
O1 O 0.8818(4) 0.5532(3) 0.2167(3) 0.0536(11) Uani 1 1 d D U . . .
C41 C 0.883740 0.4685(6) 0.2342(8) 0.069(3) Uani 0.709(18) 1 d D U P A 1
H41A H 0.889439 0.447897 0.287683 0.083 Uiso 0.709(18) 1 calc R . P A 1
H41B H 0.807532 0.460046 0.229020 0.083 Uiso 0.709(18) 1 calc R . P A 1
C42 C 0.9882(13) 0.4271(6) 0.1814(7) 0.068(3) Uani 0.709(18) 1 d D U P A 1
H42A H 0.970331 0.381044 0.169044 0.082 Uiso 0.709(18) 1 calc R . P A 1
H42B H 1.060556 0.408526 0.202653 0.082 Uiso 0.709(18) 1 calc R . P A 1
C43 C 1.0081(15) 0.4899(7) 0.1112(7) 0.073(3) Uani 0.709(18) 1 d D U P A 1
H43A H 0.951723 0.494800 0.079424 0.087 Uiso 0.709(18) 1 calc R . P A 1
H43B H 1.093319 0.478082 0.079387 0.087 Uiso 0.709(18) 1 calc R . P A 1
C44 C 0.9794(19) 0.5661(9) 0.1473(8) 0.063(3) Uani 0.709(18) 1 d D U P A 1
H44A H 1.051843 0.571476 0.160118 0.075 Uiso 0.709(18) 1 calc R . P A 1
H44B H 0.951100 0.614124 0.112208 0.075 Uiso 0.709(18) 1 calc R . P A 1
O2 O 0.3688(4) 1.0347(3) 0.2147(3) 0.0513(10) Uani 1 1 d D U . . .
C45 C 0.338(6) 1.0571(18) 0.1423(18) 0.056(3) Uani 0.287(12) 1 d D U P B 1
H45A H 0.248121 1.069214 0.149707 0.068 Uiso 0.287(12) 1 calc R . P B 1
H45B H 0.376930 1.014483 0.110086 0.068 Uiso 0.287(12) 1 calc R . P B 1
C46 C 0.389(3) 1.1329(14) 0.1052(12) 0.064(3) Uani 0.287(12) 1 d D U P B 1
H46A H 0.475663 1.119143 0.076516 0.076 Uiso 0.287(12) 1 calc R . P B 1
H46B H 0.340505 1.169456 0.070605 0.076 Uiso 0.287(12) 1 calc R . P B 1
C47 C 0.373(3) 1.1676(12) 0.1753(13) 0.062(3) Uani 0.287(12) 1 d D U P B 1
H47A H 0.435998 1.197841 0.166095 0.074 Uiso 0.287(12) 1 calc R . P B 1
H47B H 0.291507 1.204131 0.188175 0.074 Uiso 0.287(12) 1 calc R . P B 1
C48 C 0.385(3) 1.1070(11) 0.2334(14) 0.059(3) Uani 0.287(12) 1 d D U P B 1
H48A H 0.322558 1.121480 0.280941 0.071 Uiso 0.287(12) 1 calc R . P B 1
H48B H 0.466460 1.096521 0.242518 0.071 Uiso 0.287(12) 1 calc R . P B 1
N1 N 0.6659(5) 0.4320(3) 0.4089(4) 0.0536(14) Uani 1 1 d . . . . .
H1 H 0.669148 0.471130 0.429427 0.064 Uiso 1 1 calc R . . . .
N2 N 0.5899(5) 0.5661(3) 0.2656(3) 0.0445(12) Uani 1 1 d . . . . .
N3 N 0.7078(5) 0.6556(3) 0.1318(3) 0.0500(13) Uani 1 1 d . . . . .
N4 N 0.7619(5) 0.5913(3) 0.3744(3) 0.0450(12) Uani 1 1 d . . . . .
N5 N 0.5329(5) 0.6845(3) 0.3763(3) 0.0452(12) Uani 1 1 d . . . . .
N6 N 0.5130(5) 0.7575(3) 0.2390(3) 0.0410(12) Uani 1 1 d . . . . .
N7 N 0.7106(5) 0.8198(3) 0.2429(3) 0.0421(12) Uani 1 1 d . . . . .
N8 N 0.5688(5) 0.8490(3) 0.3789(3) 0.0407(12) Uani 1 1 d . . . . .
N9 N 0.3468(5) 0.9452(3) 0.3713(3) 0.0476(13) Uani 1 1 d . . . . .
N10 N 0.6140(5) 0.9587(3) 0.1350(3) 0.0490(13) Uani 1 1 d . . . . .
N11 N 0.6127(5) 1.0003(3) 0.2725(3) 0.0447(13) Uani 1 1 d . . . . .
N12 N 0.4122(5) 1.0912(3) 0.4129(3) 0.0509(13) Uani 1 1 d . . . . .
H12 H 0.391660 1.046098 0.435302 0.061 Uiso 1 1 calc R . . . .
C1 C 0.7291(7) 0.3555(4) 0.4224(5) 0.063(2) Uani 1 1 d . . . . .
H1A H 0.782715 0.335798 0.455202 0.076 Uiso 1 1 calc R . . . .
C2 C 0.7020(8) 0.3125(5) 0.3807(5) 0.076(2) Uani 1 1 d . . . . .
H2 H 0.733704 0.257511 0.378005 0.091 Uiso 1 1 calc R . . . .
C3 C 0.6177(7) 0.3654(4) 0.3423(4) 0.0630(19) Uani 1 1 d . . . . .
H3 H 0.580758 0.351986 0.309462 0.076 Uiso 1 1 calc R . . . .
C4 C 0.5977(6) 0.4398(4) 0.3601(4) 0.0515(16) Uani 1 1 d . . . . .
C5 C 0.5222(6) 0.5174(4) 0.3329(4) 0.0503(16) Uani 1 1 d . . . . .
H5A H 0.486355 0.548542 0.375919 0.060 Uiso 1 1 calc R . . . .
H5B H 0.453850 0.507491 0.318869 0.060 Uiso 1 1 calc R . . . .
C6 C 0.5849(7) 0.5606(4) 0.1998(4) 0.0509(16) Uani 1 1 d . . . . .
H6 H 0.539032 0.525930 0.196820 0.061 Uiso 1 1 calc R . . . .
C7 C 0.6436(6) 0.6033(4) 0.1294(4) 0.0514(16) Uani 1 1 d . . . . .
C8 C 0.6466(8) 0.6011(5) 0.0556(5) 0.070(2) Uani 1 1 d . . . . .
H8 H 0.609471 0.569087 0.039701 0.084 Uiso 1 1 calc R . . . .
C9 C 0.7128(9) 0.6533(5) 0.0088(4) 0.072(2) Uani 1 1 d . . . . .
H9 H 0.729968 0.665042 -0.045580 0.086 Uiso 1 1 calc R . . . .
C10 C 0.7503(7) 0.6861(5) 0.0570(4) 0.0586(18) Uani 1 1 d . . . . .
H10 H 0.798682 0.724282 0.039977 0.070 Uiso 1 1 calc R . . . .
C11 C 0.8638(6) 0.5445(4) 0.3949(5) 0.0532(17) Uani 1 1 d . . . . .
H11 H 0.939834 0.528073 0.359337 0.064 Uiso 1 1 calc R . . . .
C12 C 0.8433(7) 0.5236(4) 0.4736(5) 0.0589(18) Uani 1 1 d . . . . .
H12A H 0.900364 0.490415 0.500794 0.071 Uiso 1 1 calc R . . . .
C13 C 0.7222(7) 0.5608(4) 0.5052(4) 0.0554(17) Uani 1 1 d . . . . .
H13 H 0.680965 0.558704 0.558216 0.066 Uiso 1 1 calc R . . . .
C14 C 0.6746(6) 0.6014(4) 0.4438(4) 0.0478(15) Uani 1 1 d . . . . .
C15 C 0.5555(6) 0.6506(4) 0.4420(4) 0.0444(15) Uani 1 1 d . . . . .
H15 H 0.493753 0.658297 0.488374 0.053 Uiso 1 1 calc R . . . .
C16 C 0.4078(6) 0.7285(4) 0.3742(4) 0.0482(16) Uani 1 1 d . . . . .
H16A H 0.374309 0.764057 0.413679 0.058 Uiso 1 1 calc R . . . .
H16B H 0.354718 0.690993 0.385225 0.058 Uiso 1 1 calc R . . . .
C17 C 0.4108(6) 0.7754(4) 0.2974(4) 0.0444(15) Uani 1 1 d . . . . .
C18 C 0.3205(6) 0.8364(4) 0.2690(4) 0.0506(17) Uani 1 1 d . . . . .
H18 H 0.232934 0.853350 0.297324 0.061 Uiso 1 1 calc R . . . .
C19 C 0.3690(7) 0.8541(4) 0.1901(4) 0.0538(18) Uani 1 1 d . . . . .
H19 H 0.322819 0.887136 0.152179 0.065 Uiso 1 1 calc R . . . .
C20 C 0.4879(7) 0.8064(4) 0.1726(4) 0.0475(16) Uani 1 1 d . . . . .
H20 H 0.539474 0.800043 0.119324 0.057 Uiso 1 1 calc R . . . .
C21 C 0.7954(6) 0.7943(4) 0.1783(4) 0.0475(15) Uani 1 1 d . . . . .
H21 H 0.791554 0.818421 0.124551 0.057 Uiso 1 1 calc R . . . .
C22 C 0.8960(6) 0.7402(4) 0.1979(4) 0.0521(17) Uani 1 1 d . . . . .
H22 H 0.975153 0.719498 0.161264 0.063 Uiso 1 1 calc R . . . .
C23 C 0.8751(6) 0.7322(4) 0.2774(5) 0.0538(17) Uani 1 1 d . . . . .
H23 H 0.936766 0.706037 0.307780 0.065 Uiso 1 1 calc R . . . .
C24 C 0.7612(6) 0.7828(4) 0.3031(4) 0.0427(14) Uani 1 1 d . . . . .
C25 C 0.6930(5) 0.8046(4) 0.3812(4) 0.0420(14) Uani 1 1 d . . . . .
H25A H 0.690355 0.755986 0.419699 0.050 Uiso 1 1 calc R . . . .
H25B H 0.734946 0.837411 0.395892 0.050 Uiso 1 1 calc R . . . .
C26 C 0.4894(6) 0.8628(4) 0.4436(4) 0.0460(15) Uani 1 1 d . . . . .
H26 H 0.510089 0.840397 0.490938 0.055 Uiso 1 1 calc R . . . .
C27 C 0.3698(6) 0.9122(4) 0.4428(4) 0.0431(14) Uani 1 1 d . . . . .
C28 C 0.2697(6) 0.9363(4) 0.5018(4) 0.0519(16) Uani 1 1 d . . . . .
H28 H 0.263570 0.922160 0.555279 0.062 Uiso 1 1 calc R . . . .
C29 C 0.1797(6) 0.9855(4) 0.4671(4) 0.0543(17) Uani 1 1 d . . . . .
H29 H 0.099693 1.011624 0.491922 0.065 Uiso 1 1 calc R . . . .
C30 C 0.2319(6) 0.9883(4) 0.3885(4) 0.0531(17) Uani 1 1 d . . . . .
H30 H 0.190074 1.017786 0.350820 0.064 Uiso 1 1 calc R . . . .
C31 C 0.6387(7) 0.9507(5) 0.0604(4) 0.0604(19) Uani 1 1 d . . . . .
H31 H 0.599693 0.922165 0.041587 0.072 Uiso 1 1 calc R . . . .
C32 C 0.7288(8) 0.9897(6) 0.0149(5) 0.075(2) Uani 1 1 d . . . . .
H32 H 0.761436 0.993037 -0.039104 0.089 Uiso 1 1 calc R . . . .
C33 C 0.7607(8) 1.0221(6) 0.0639(4) 0.072(2) Uani 1 1 d . . . . .
H33 H 0.820933 1.052065 0.050509 0.087 Uiso 1 1 calc R . . . .
C34 C 0.6891(6) 1.0031(4) 0.1364(4) 0.0475(15) Uani 1 1 d . . . . .
C35 C 0.6832(7) 1.0231(4) 0.2088(4) 0.0543(17) Uani 1 1 d . . . . .
H35 H 0.734772 1.055289 0.209178 0.065 Uiso 1 1 calc R . . . .
C36 C 0.6203(6) 1.0269(4) 0.3411(4) 0.0476(15) Uani 1 1 d . . . . .
H36A H 0.701440 1.038545 0.330500 0.057 Uiso 1 1 calc R . . . .
H36B H 0.613932 0.983044 0.384796 0.057 Uiso 1 1 calc R . . . .
C37 C 0.5236(6) 1.0988(4) 0.3638(4) 0.0495(16) Uani 1 1 d . . . . .
C38 C 0.5205(7) 1.1775(4) 0.3432(4) 0.0562(17) Uani 1 1 d . . . . .
H38 H 0.585797 1.199848 0.310412 0.067 Uiso 1 1 calc R . . . .
C39 C 0.4023(9) 1.2210(5) 0.3792(5) 0.073(2) Uani 1 1 d . . . . .
H39 H 0.374388 1.277027 0.374609 0.087 Uiso 1 1 calc R . . . .
C40 C 0.3372(7) 1.1666(5) 0.4215(5) 0.064(2) Uani 1 1 d . . . . .
H40 H 0.255085 1.178051 0.451558 0.076 Uiso 1 1 calc R . . . .
C41A C 0.881(3) 0.4704(10) 0.2492(14) 0.068(4) Uani 0.291(18) 1 d D U P A 2
H41C H 0.941032 0.448660 0.280703 0.082 Uiso 0.291(18) 1 calc R . P A 2
H41D H 0.799292 0.466014 0.282134 0.082 Uiso 0.291(18) 1 calc R . P A 2
C42A C 0.914(3) 0.4271(13) 0.1855(15) 0.069(3) Uani 0.291(18) 1 d D U P A 2
H42C H 0.843210 0.409893 0.182818 0.083 Uiso 0.291(18) 1 calc R . P A 2
H42D H 0.981323 0.379628 0.191064 0.083 Uiso 0.291(18) 1 calc R . P A 2
C43A C 0.955(3) 0.4840(16) 0.1148(13) 0.067(4) Uani 0.291(18) 1 d D U P A 2
H43C H 0.892569 0.502025 0.084983 0.080 Uiso 0.291(18) 1 calc R . P A 2
H43D H 1.032856 0.458089 0.081740 0.080 Uiso 0.291(18) 1 calc R . P A 2
C44A C 0.971(5) 0.555(2) 0.1422(18) 0.062(4) Uani 0.291(18) 1 d D U P A 2
H44C H 1.054845 0.546752 0.147274 0.074 Uiso 0.291(18) 1 calc R . P A 2
H44D H 0.950553 0.605373 0.107643 0.074 Uiso 0.291(18) 1 calc R . P A 2
C45A C 0.326(2) 1.0468(8) 0.1467(8) 0.060(2) Uani 0.713(12) 1 d D U P B 2
H45C H 0.248066 1.030457 0.159515 0.072 Uiso 0.713(12) 1 calc R . P B 2
H45D H 0.387027 1.015581 0.107936 0.072 Uiso 0.713(12) 1 calc R . P B 2
C46A C 0.3076(13) 1.1381(6) 0.1155(6) 0.064(2) Uani 0.713(12) 1 d D U P B 2
H46C H 0.381502 1.150251 0.076641 0.077 Uiso 0.713(12) 1 calc R . P B 2
H46D H 0.236660 1.158180 0.092897 0.077 Uiso 0.713(12) 1 calc R . P B 2
C47A C 0.2855(13) 1.1714(6) 0.1864(6) 0.070(2) Uani 0.713(12) 1 d D U P B 2
H47C H 0.314759 1.220870 0.173859 0.084 Uiso 0.713(12) 1 calc R . P B 2
H47D H 0.197014 1.183864 0.212004 0.084 Uiso 0.713(12) 1 calc R . P B 2
C48A C 0.3487(13) 1.1148(6) 0.2340(7) 0.061(2) Uani 0.713(12) 1 d D U P B 2
H48C H 0.301544 1.116404 0.288235 0.073 Uiso 0.713(12) 1 calc R . P B 2
H48D H 0.428423 1.126576 0.227881 0.073 Uiso 0.713(12) 1 calc R . P B 2
C49 C 1.0248(15) 0.2527(9) 0.4268(8) 0.071(3) Uani 0.61(3) 1 d D U P C 1
C50 C 1.0403(14) 0.3066(8) 0.4648(8) 0.066(3) Uani 0.61(3) 1 d DG U P C 1
H50 H 1.080847 0.347355 0.436522 0.080 Uiso 0.61(3) 1 calc R . P C 1
C51 C 0.9965(16) 0.3010(8) 0.5441(8) 0.066(3) Uani 0.61(3) 1 d G U P C 1
H51 H 1.007150 0.337827 0.570059 0.079 Uiso 0.61(3) 1 calc R . P C 1
C52 C 0.9372(18) 0.2414(8) 0.5855(7) 0.068(3) Uani 0.61(3) 1 d G U P C 1
H52 H 0.907299 0.237507 0.639699 0.082 Uiso 0.61(3) 1 calc R . P C 1
C53 C 0.9217(17) 0.1874(7) 0.5475(9) 0.073(3) Uani 0.61(3) 1 d G U P C 1
H53 H 0.881145 0.146713 0.575803 0.087 Uiso 0.61(3) 1 calc R . P C 1
C54 C 0.9655(16) 0.1931(8) 0.4682(9) 0.072(3) Uani 0.61(3) 1 d DG U P C 1
H54 H 0.954842 0.156239 0.442266 0.087 Uiso 0.61(3) 1 calc R . P C 1
C55 C 1.072(2) 0.2597(13) 0.3411(9) 0.094(6) Uani 0.61(3) 1 d D U P C 1
H55A H 1.003181 0.275597 0.317645 0.141 Uiso 0.61(3) 1 calc GR . P C 1
H55B H 1.123064 0.208341 0.327280 0.141 Uiso 0.61(3) 1 calc GR . P C 1
H55C H 1.120963 0.299644 0.322440 0.141 Uiso 0.61(3) 1 calc GR . P C 1
C56 C 1.0020(16) 0.9910(8) 0.1985(8) 0.095(3) Uani 0.475(13) 1 d D U P D 1
C57 C 0.988(2) 1.0628(9) 0.1495(7) 0.095(3) Uani 0.475(13) 1 d DG U P D 1
H57 H 0.997376 1.063467 0.096462 0.114 Uiso 0.475(13) 1 calc R . P D 1
C58 C 0.9593(19) 1.1337(8) 0.1780(9) 0.102(3) Uani 0.475(13) 1 d G U P D 1
H58 H 0.949461 1.182778 0.144420 0.123 Uiso 0.475(13) 1 calc R . P D 1
C59 C 0.9451(16) 1.1327(9) 0.2555(10) 0.100(4) Uani 0.475(13) 1 d G U P D 1
H59 H 0.925664 1.181174 0.274986 0.120 Uiso 0.475(13) 1 calc R . P D 1
C60 C 0.9594(17) 1.0609(11) 0.3046(7) 0.099(3) Uani 0.475(13) 1 d G U P D 1
H60 H 0.949783 1.060260 0.357595 0.119 Uiso 0.475(13) 1 calc R . P D 1
C61 C 0.9879(16) 0.9900(9) 0.2761(7) 0.098(3) Uani 0.475(13) 1 d DG U P D 1
H61 H 0.997697 0.940947 0.309638 0.118 Uiso 0.475(13) 1 calc R . P D 1
C62 C 1.030(2) 0.9139(10) 0.1706(14) 0.113(5) Uani 0.475(13) 1 d D U P D 1
H62A H 0.974922 0.917188 0.139023 0.170 Uiso 0.475(13) 1 calc GR . P D 1
H62B H 1.018249 0.871684 0.214601 0.170 Uiso 0.475(13) 1 calc GR . P D 1
H62C H 1.114716 0.902114 0.139779 0.170 Uiso 0.475(13) 1 calc GR . P D 1
C63 C 1.3042(14) 0.7280(10) -0.0501(11) 0.165(4) Uani 0.627(14) 1 d D U P E 1
C64 C 1.3194(15) 0.6612(11) -0.0824(11) 0.168(5) Uani 0.627(14) 1 d DG U P E 1
H64 H 1.398613 0.635170 -0.108391 0.202 Uiso 0.627(14) 1 calc R . P E 1
C65 C 1.2186(18) 0.6326(10) -0.0765(12) 0.164(5) Uani 0.627(14) 1 d G U P E 1
H65 H 1.228938 0.587025 -0.098532 0.197 Uiso 0.627(14) 1 calc R . P E 1
C66 C 1.1026(16) 0.6708(11) -0.0384(12) 0.163(5) Uani 0.627(14) 1 d G U P E 1
H66 H 1.033733 0.651238 -0.034417 0.196 Uiso 0.627(14) 1 calc R . P E 1
C67 C 1.0875(13) 0.7375(11) -0.0062(12) 0.158(5) Uani 0.627(14) 1 d G U P E 1
H67 H 1.008201 0.763597 0.019839 0.189 Uiso 0.627(14) 1 calc R . P E 1
C68 C 1.1882(16) 0.7661(10) -0.0120(11) 0.162(5) Uani 0.627(14) 1 d DG U P E 1
H68 H 1.177875 0.811743 0.009982 0.194 Uiso 0.627(14) 1 calc R . P E 1
C69 C 1.4135(18) 0.7561(15) -0.0540(18) 0.186(7) Uani 0.627(14) 1 d D U P E 1
H69A H 1.461514 0.717866 -0.021038 0.279 Uiso 0.627(14) 1 calc GR . P E 1
H69B H 1.387124 0.807851 -0.036444 0.279 Uiso 0.627(14) 1 calc GR . P E 1
H69C H 1.463686 0.761113 -0.107106 0.279 Uiso 0.627(14) 1 calc GR . P E 1
C70 C 0.2632(11) 0.5907(5) 0.2086(6) 0.108(3) Uani 0.745(12) 1 d D U P F 1
C71 C 0.3138(12) 0.5564(6) 0.1420(5) 0.107(3) Uani 0.745(12) 1 d DG U P F 1
H71 H 0.337279 0.588406 0.093945 0.128 Uiso 0.745(12) 1 calc R . P F 1
C72 C 0.3302(13) 0.4752(6) 0.1457(6) 0.114(3) Uani 0.745(12) 1 d G U P F 1
H72 H 0.364782 0.451773 0.100198 0.137 Uiso 0.745(12) 1 calc R . P F 1
C73 C 0.2959(13) 0.4284(5) 0.2160(7) 0.121(3) Uani 0.745(12) 1 d G U P F 1
H73 H 0.307067 0.372945 0.218558 0.146 Uiso 0.745(12) 1 calc R . P F 1
C74 C 0.2453(13) 0.4628(6) 0.2826(6) 0.116(3) Uani 0.745(12) 1 d G U P F 1
H74 H 0.221849 0.430749 0.330664 0.140 Uiso 0.745(12) 1 calc R . P F 1
C75 C 0.2289(11) 0.5439(6) 0.2789(5) 0.111(3) Uani 0.745(12) 1 d DG U P F 1
H75 H 0.194344 0.567383 0.324412 0.133 Uiso 0.745(12) 1 calc R . P F 1
C76 C 0.2518(15) 0.6772(7) 0.2056(10) 0.126(5) Uani 0.745(12) 1 d D U P F 1
H76A H 0.308149 0.683869 0.231814 0.189 Uiso 0.745(12) 1 calc GR . P F 1
H76B H 0.167798 0.701971 0.231138 0.189 Uiso 0.745(12) 1 calc GR . P F 1
H76C H 0.271834 0.702571 0.151952 0.189 Uiso 0.745(12) 1 calc GR . P F 1
C49A C 1.040(2) 0.2690(14) 0.4219(12) 0.070(4) Uani 0.39(3) 1 d D U P C 2
C50A C 1.066(2) 0.3162(12) 0.4627(14) 0.069(4) Uani 0.39(3) 1 d DG U P C 2
H50A H 1.101036 0.359731 0.436092 0.083 Uiso 0.39(3) 1 calc R . P C 2
C51A C 1.039(2) 0.2999(13) 0.5423(14) 0.069(4) Uani 0.39(3) 1 d G U P C 2
H51A H 1.056435 0.332150 0.570197 0.083 Uiso 0.39(3) 1 calc R . P C 2
C52A C 0.987(3) 0.2362(14) 0.5812(12) 0.069(3) Uani 0.39(3) 1 d G U P C 2
H52A H 0.969334 0.225045 0.635660 0.083 Uiso 0.39(3) 1 calc R . P C 2
C53A C 0.962(2) 0.1890(12) 0.5404(14) 0.072(4) Uani 0.39(3) 1 d G U P C 2
H53A H 0.926834 0.145520 0.567017 0.087 Uiso 0.39(3) 1 calc R . P C 2
C54A C 0.989(2) 0.2054(13) 0.4608(14) 0.062(3) Uani 0.39(3) 1 d DG U P C 2
H54A H 0.971435 0.173100 0.432911 0.075 Uiso 0.39(3) 1 calc R . P C 2
C55A C 1.069(3) 0.288(2) 0.3360(13) 0.091(7) Uani 0.39(3) 1 d D U P C 2
H55D H 1.058752 0.345627 0.320492 0.136 Uiso 0.39(3) 1 calc GR . P C 2
H55E H 1.013025 0.270206 0.317567 0.136 Uiso 0.39(3) 1 calc GR . P C 2
H55F H 1.153262 0.261219 0.313832 0.136 Uiso 0.39(3) 1 calc GR . P C 2
C56A C 1.0057(15) 0.9782(8) 0.1827(7) 0.096(3) Uani 0.525(13) 1 d D U P D 2
C57A C 0.9971(18) 1.0587(8) 0.1561(6) 0.094(3) Uani 0.525(13) 1 d DG U P D 2
H57A H 1.011273 1.077621 0.102527 0.112 Uiso 0.525(13) 1 calc R . P D 2
C58A C 0.9676(17) 1.1115(7) 0.2077(9) 0.099(3) Uani 0.525(13) 1 d G U P D 2
H58A H 0.961738 1.166463 0.189432 0.119 Uiso 0.525(13) 1 calc R . P D 2
C59A C 0.9469(15) 1.0838(9) 0.2860(8) 0.101(3) Uani 0.525(13) 1 d G U P D 2
H59A H 0.926742 1.119850 0.321270 0.121 Uiso 0.525(13) 1 calc R . P D 2
C60A C 0.9555(15) 1.0033(10) 0.3127(6) 0.097(3) Uani 0.525(13) 1 d G U P D 2
H60A H 0.941282 0.984394 0.366204 0.116 Uiso 0.525(13) 1 calc R . P D 2
C61A C 0.9849(14) 0.9505(7) 0.2611(7) 0.101(3) Uani 0.525(13) 1 d DG U P D 2
H61A H 0.990818 0.895551 0.279300 0.121 Uiso 0.525(13) 1 calc R . P D 2
C62A C 1.036(2) 0.9213(11) 0.1275(11) 0.111(5) Uani 0.525(13) 1 d D U P D 2
H62D H 1.061405 0.948180 0.074967 0.166 Uiso 0.525(13) 1 calc GR . P D 2
H62E H 0.963193 0.901993 0.132972 0.166 Uiso 0.525(13) 1 calc GR . P D 2
H62F H 1.101911 0.876331 0.138536 0.166 Uiso 0.525(13) 1 calc GR . P D 2
C63A C 1.305(2) 0.7436(17) -0.0171(16) 0.163(5) Uani 0.373(14) 1 d D U P E 2
C64A C 1.380(2) 0.7030(19) -0.0769(17) 0.168(5) Uani 0.373(14) 1 d DG U P E 2
H64A H 1.464496 0.701403 -0.092922 0.202 Uiso 0.373(14) 1 calc R . P E 2
C65A C 1.330(3) 0.6646(19) -0.1133(17) 0.168(5) Uani 0.373(14) 1 d G U P E 2
H65A H 1.381606 0.636776 -0.154166 0.202 Uiso 0.373(14) 1 calc R . P E 2
C66A C 1.206(3) 0.6668(18) -0.090(2) 0.166(5) Uani 0.373(14) 1 d G U P E 2
H66A H 1.172430 0.640592 -0.114726 0.199 Uiso 0.373(14) 1 calc R . P E 2
C67A C 1.131(2) 0.707(2) -0.030(2) 0.165(5) Uani 0.373(14) 1 d G U P E 2
H67A H 1.046142 0.709035 -0.014041 0.198 Uiso 0.373(14) 1 calc R . P E 2
C68A C 1.180(2) 0.7459(19) 0.0063(17) 0.162(5) Uani 0.373(14) 1 d DG U P E 2
H68A H 1.129030 0.773663 0.047204 0.194 Uiso 0.373(14) 1 calc R . P E 2
C69A C 1.359(3) 0.775(3) 0.030(2) 0.178(9) Uani 0.373(14) 1 d D U P E 2
H69D H 1.428054 0.733917 0.043197 0.266 Uiso 0.373(14) 1 calc GR . P E 2
H69E H 1.297041 0.788758 0.076768 0.266 Uiso 0.373(14) 1 calc GR . P E 2
H69F H 1.387341 0.821925 0.000010 0.266 Uiso 0.373(14) 1 calc GR . P E 2
C70A C 0.248(3) 0.5718(15) 0.2375(17) 0.113(3) Uani 0.255(12) 1 d D U P F 2
C71A C 0.293(3) 0.5854(15) 0.1582(17) 0.115(4) Uani 0.255(12) 1 d DG U P F 2
H71A H 0.302021 0.636945 0.132812 0.138 Uiso 0.255(12) 1 calc R . P F 2
C72A C 0.325(4) 0.524(2) 0.1159(15) 0.114(4) Uani 0.255(12) 1 d G U P F 2
H72A H 0.355198 0.533066 0.061714 0.137 Uiso 0.255(12) 1 calc R . P F 2
C73A C 0.312(4) 0.4483(17) 0.153(2) 0.117(4) Uani 0.255(12) 1 d G U P F 2
H73A H 0.333097 0.406168 0.124162 0.140 Uiso 0.255(12) 1 calc R . P F 2
C74A C 0.267(4) 0.4347(14) 0.232(2) 0.118(4) Uani 0.255(12) 1 d G U P F 2
H74A H 0.257819 0.383149 0.257708 0.141 Uiso 0.255(12) 1 calc R . P F 2
C75A C 0.235(4) 0.4964(18) 0.2746(15) 0.114(4) Uani 0.255(12) 1 d DG U P F 2
H75A H 0.204641 0.487027 0.328808 0.137 Uiso 0.255(12) 1 calc R . P F 2
C76A C 0.213(4) 0.637(2) 0.284(2) 0.117(6) Uani 0.255(12) 1 d D U P F 2
H76D H 0.260457 0.677011 0.257289 0.176 Uiso 0.255(12) 1 d R . P F 2
H76E H 0.230357 0.615061 0.333899 0.176 Uiso 0.255(12) 1 d R . P F 2
H76F H 0.125887 0.661571 0.290869 0.176 Uiso 0.255(12) 1 d R . P F 2

loop_
_atom_site_aniso_label
_atom_site_aniso_U_11
_atom_site_aniso_U_22
_atom_site_aniso_U_33
_atom_site_aniso_U_23
_atom_site_aniso_U_13
_atom_site_aniso_U_12
Er1 0.0388(3) 0.0418(3) 0.0433(3) -0.00921(17) -0.00946(17) -0.00727(17)
Er2 0.0412(3) 0.0424(3) 0.0400(2) -0.00917(16) -0.01493(17) -0.00751(17)
O1 0.046(2) 0.049(2) 0.059(3) -0.016(2) -0.006(2) -0.002(2)
C41 0.062(4) 0.062(4) 0.068(5) -0.024(4) 0.005(4) -0.005(4)
C42 0.060(5) 0.065(4) 0.068(4) -0.028(4) 0.002(4) -0.001(4)
C43 0.068(5) 0.070(4) 0.064(4) -0.020(4) 0.004(4) -0.006(4)
C44 0.056(5) 0.061(5) 0.059(4) -0.016(4) 0.001(4) -0.005(4)
O2 0.055(3) 0.049(2) 0.052(2) -0.0070(19) -0.024(2) -0.006(2)
C45 0.070(6) 0.055(5) 0.051(5) -0.007(5) -0.032(5) -0.008(5)
C46 0.076(6) 0.059(5) 0.057(5) -0.005(5) -0.029(5) -0.008(5)
C47 0.072(5) 0.059(5) 0.062(5) -0.010(4) -0.029(5) -0.013(5)
C48 0.065(6) 0.058(5) 0.061(5) -0.012(4) -0.030(5) -0.005(5)
N1 0.046(3) 0.043(3) 0.068(4) 0.001(3) -0.015(3) -0.011(3)
N2 0.038(3) 0.047(3) 0.049(3) -0.008(2) -0.012(2) -0.009(2)
N3 0.056(3) 0.048(3) 0.048(3) -0.013(2) -0.015(3) -0.008(3)
N4 0.034(3) 0.052(3) 0.047(3) -0.009(2) -0.008(2) -0.008(2)
N5 0.044(3) 0.042(3) 0.050(3) -0.008(2) -0.015(2) -0.007(2)
N6 0.040(3) 0.035(3) 0.050(3) -0.008(2) -0.016(2) -0.007(2)
N7 0.037(3) 0.042(3) 0.049(3) -0.015(2) -0.014(2) -0.003(2)
N8 0.038(3) 0.042(3) 0.045(3) -0.009(2) -0.016(2) -0.006(2)
N9 0.054(3) 0.048(3) 0.045(3) -0.012(2) -0.020(3) -0.007(3)
N10 0.053(3) 0.055(3) 0.039(3) -0.009(2) -0.017(2) -0.006(3)
N11 0.043(3) 0.051(3) 0.048(3) -0.023(3) -0.019(3) -0.002(2)
N12 0.051(3) 0.050(3) 0.057(3) -0.019(3) -0.020(3) -0.006(3)
C1 0.054(4) 0.048(4) 0.077(5) 0.006(4) -0.016(4) -0.008(3)
C2 0.071(5) 0.043(4) 0.082(6) -0.007(4) 0.002(5) 0.008(4)
C3 0.077(5) 0.050(4) 0.063(5) -0.021(3) -0.013(4) -0.012(4)
C4 0.044(4) 0.048(4) 0.056(4) -0.001(3) -0.007(3) -0.012(3)
C5 0.040(3) 0.042(3) 0.071(5) -0.002(3) -0.018(3) -0.013(3)
C6 0.058(4) 0.047(4) 0.054(4) -0.010(3) -0.023(3) -0.010(3)
C7 0.059(4) 0.046(4) 0.049(4) -0.012(3) -0.018(3) -0.005(3)
C8 0.081(6) 0.082(6) 0.057(5) -0.024(4) -0.024(4) -0.019(5)
C9 0.104(7) 0.068(5) 0.040(4) -0.008(4) -0.022(4) -0.012(5)
C10 0.064(5) 0.058(4) 0.045(4) -0.006(3) -0.010(3) -0.008(4)
C11 0.041(4) 0.048(4) 0.073(5) -0.001(3) -0.025(3) -0.010(3)
C12 0.050(4) 0.058(4) 0.066(5) 0.001(4) -0.023(4) -0.008(3)
C13 0.056(4) 0.055(4) 0.056(4) -0.007(3) -0.019(3) -0.011(3)
C14 0.051(4) 0.046(4) 0.048(4) -0.001(3) -0.017(3) -0.015(3)
C15 0.044(3) 0.044(3) 0.038(3) -0.007(3) -0.007(3) -0.004(3)
C16 0.042(3) 0.049(4) 0.057(4) -0.016(3) -0.013(3) -0.008(3)
C17 0.032(3) 0.048(4) 0.056(4) -0.017(3) -0.016(3) -0.002(3)
C18 0.042(4) 0.048(4) 0.070(5) -0.019(3) -0.019(3) -0.010(3)
C19 0.068(5) 0.046(4) 0.051(4) -0.012(3) -0.033(4) 0.002(3)
C20 0.060(4) 0.043(3) 0.048(4) -0.011(3) -0.021(3) -0.013(3)
C21 0.052(4) 0.040(3) 0.049(4) -0.011(3) -0.007(3) -0.012(3)
C22 0.048(4) 0.052(4) 0.054(4) -0.015(3) 0.000(3) -0.016(3)
C23 0.041(4) 0.044(4) 0.077(5) -0.009(3) -0.017(3) -0.009(3)
C24 0.038(3) 0.047(3) 0.049(4) -0.006(3) -0.020(3) -0.010(3)
C25 0.038(3) 0.046(3) 0.048(4) -0.009(3) -0.020(3) -0.008(3)
C26 0.053(4) 0.043(3) 0.041(3) -0.004(3) -0.018(3) -0.004(3)
C27 0.044(3) 0.047(3) 0.037(3) -0.014(3) -0.009(3) -0.005(3)
C28 0.041(3) 0.073(5) 0.044(4) -0.019(3) -0.003(3) -0.018(3)
C29 0.038(3) 0.060(4) 0.063(4) -0.021(4) -0.009(3) -0.005(3)
C30 0.046(4) 0.054(4) 0.061(4) -0.024(3) -0.019(3) 0.002(3)
C31 0.061(5) 0.077(5) 0.048(4) -0.011(4) -0.016(4) -0.020(4)
C32 0.070(5) 0.106(7) 0.050(4) -0.007(4) -0.012(4) -0.030(5)
C33 0.072(5) 0.106(7) 0.044(4) 0.004(4) -0.010(4) -0.048(5)
C34 0.036(3) 0.059(4) 0.054(4) -0.005(3) -0.012(3) -0.024(3)
C35 0.053(4) 0.059(4) 0.054(4) -0.010(3) -0.016(4) -0.015(3)
C36 0.046(4) 0.057(4) 0.048(4) -0.020(3) -0.014(3) -0.012(3)
C37 0.055(4) 0.049(4) 0.050(4) -0.016(3) -0.019(3) -0.010(3)
C38 0.071(5) 0.048(4) 0.051(4) -0.006(3) -0.020(4) -0.012(4)
C39 0.101(7) 0.048(4) 0.071(5) -0.015(4) -0.041(5) 0.007(4)
C40 0.064(5) 0.058(5) 0.072(5) -0.025(4) -0.035(4) 0.011(4)
C41A 0.061(5) 0.062(5) 0.066(6) -0.022(5) 0.002(5) -0.003(5)
C42A 0.063(5) 0.068(5) 0.067(5) -0.024(5) 0.001(5) -0.007(5)
C43A 0.059(6) 0.067(5) 0.065(5) -0.021(5) -0.002(5) -0.007(5)
C44A 0.058(6) 0.059(5) 0.059(5) -0.019(5) -0.003(5) -0.004(5)
C45A 0.071(5) 0.056(4) 0.052(4) -0.003(4) -0.027(4) -0.006(4)
C46A 0.079(5) 0.059(4) 0.057(4) -0.003(3) -0.031(4) -0.011(4)
C47A 0.078(5) 0.060(4) 0.064(4) -0.008(4) -0.022(4) 0.000(4)
C48A 0.068(5) 0.061(4) 0.060(4) -0.011(3) -0.040(4) 0.002(4)
C49 0.056(5) 0.066(5) 0.078(5) 0.002(4) -0.016(4) -0.004(5)
C50 0.052(6) 0.065(5) 0.081(5) 0.001(4) -0.023(5) -0.016(5)
C51 0.051(6) 0.073(5) 0.081(5) -0.003(4) -0.032(5) -0.015(5)
C52 0.054(7) 0.074(5) 0.081(5) -0.005(4) -0.028(6) -0.016(5)
C53 0.054(7) 0.073(5) 0.088(5) -0.006(4) -0.019(6) -0.014(5)
C54 0.056(6) 0.068(5) 0.084(5) -0.002(5) -0.018(5) -0.007(5)
C55 0.084(8) 0.075(10) 0.080(8) 0.012(8) -0.004(7) 0.012(9)
C56 0.076(4) 0.112(5) 0.100(5) -0.014(4) -0.030(4) -0.023(4)
C57 0.080(5) 0.112(5) 0.096(5) -0.014(4) -0.025(4) -0.025(4)
C58 0.086(5) 0.115(5) 0.104(5) -0.012(4) -0.025(4) -0.023(4)
C59 0.087(5) 0.112(5) 0.100(5) -0.018(5) -0.023(5) -0.023(5)
C60 0.082(5) 0.115(5) 0.100(5) -0.014(4) -0.026(4) -0.022(5)
C61 0.082(4) 0.113(5) 0.098(5) -0.015(4) -0.028(4) -0.018(4)
C62 0.088(8) 0.124(9) 0.123(9) -0.013(8) -0.027(9) -0.023(8)
C63 0.165(6) 0.160(6) 0.168(6) -0.023(4) -0.040(5) -0.040(4)
C64 0.168(6) 0.166(6) 0.167(6) -0.024(5) -0.040(5) -0.038(5)
C65 0.166(6) 0.161(6) 0.165(6) -0.024(5) -0.042(5) -0.038(5)
C66 0.168(6) 0.160(6) 0.161(6) -0.028(5) -0.036(5) -0.044(5)
C67 0.163(6) 0.155(6) 0.158(6) -0.026(5) -0.037(5) -0.044(5)
C68 0.165(6) 0.158(6) 0.163(6) -0.020(5) -0.040(5) -0.043(5)
C69 0.179(10) 0.176(10) 0.192(10) -0.029(9) -0.040(9) -0.032(9)
C70 0.097(4) 0.119(5) 0.115(5) -0.017(4) -0.036(4) -0.026(4)
C71 0.101(4) 0.117(5) 0.112(5) -0.021(4) -0.037(4) -0.026(4)
C72 0.106(5) 0.121(5) 0.119(5) -0.014(4) -0.038(4) -0.027(4)
C73 0.111(5) 0.128(5) 0.122(5) -0.012(4) -0.033(4) -0.026(4)
C74 0.104(5) 0.128(5) 0.119(5) -0.010(4) -0.040(4) -0.023(4)
C75 0.094(5) 0.124(5) 0.116(5) -0.010(5) -0.039(4) -0.020(4)
C76 0.098(7) 0.128(8) 0.149(9) -0.017(7) -0.036(7) -0.020(7)
C49A 0.054(6) 0.066(6) 0.080(5) 0.002(5) -0.020(5) -0.007(5)
C50A 0.053(6) 0.067(5) 0.084(5) 0.002(5) -0.022(5) -0.015(5)
C51A 0.055(7) 0.072(5) 0.084(5) -0.003(5) -0.029(6) -0.016(6)
C52A 0.054(7) 0.072(5) 0.082(5) -0.005(5) -0.026(6) -0.014(6)
C53A 0.055(7) 0.071(5) 0.089(5) -0.007(5) -0.019(6) -0.015(6)
C54A 0.048(6) 0.063(5) 0.084(5) -0.009(5) -0.024(5) -0.019(5)
C55A 0.080(10) 0.075(13) 0.086(9) 0.014(10) -0.010(9) -0.004(11)
C56A 0.078(4) 0.112(5) 0.100(5) -0.015(4) -0.028(4) -0.020(4)
C57A 0.079(4) 0.112(5) 0.095(5) -0.015(4) -0.026(4) -0.026(4)
C58A 0.085(4) 0.113(5) 0.100(5) -0.015(4) -0.024(4) -0.025(4)
C59A 0.084(4) 0.117(5) 0.102(5) -0.013(4) -0.026(4) -0.022(4)
C60A 0.082(5) 0.115(5) 0.098(5) -0.016(5) -0.032(5) -0.020(5)
C61A 0.081(5) 0.114(5) 0.102(5) -0.009(5) -0.027(5) -0.018(5)
C62A 0.091(9) 0.122(9) 0.108(10) -0.010(8) -0.017(9) -0.022(8)
C63A 0.165(6) 0.159(6) 0.166(6) -0.024(5) -0.040(5) -0.042(5)
C64A 0.169(6) 0.164(6) 0.171(6) -0.025(5) -0.040(5) -0.041(5)
C65A 0.168(6) 0.166(6) 0.167(6) -0.025(5) -0.041(5) -0.037(5)
C66A 0.167(6) 0.164(6) 0.166(6) -0.025(5) -0.040(5) -0.041(5)
C67A 0.167(6) 0.162(6) 0.165(6) -0.023(5) -0.038(5) -0.043(5)
C68A 0.164(6) 0.159(6) 0.163(6) -0.022(5) -0.040(5) -0.043(5)
C69A 0.175(13) 0.179(13) 0.179(13) -0.030(11) -0.050(11) -0.034(11)
C70A 0.101(5) 0.123(5) 0.118(5) -0.014(4) -0.038(4) -0.024(4)
C71A 0.105(5) 0.121(5) 0.120(5) -0.015(5) -0.034(5) -0.024(5)
C72A 0.107(6) 0.119(6) 0.119(6) -0.015(5) -0.034(5) -0.029(5)
C73A 0.109(5) 0.122(5) 0.119(5) -0.014(5) -0.033(5) -0.026(5)
C74A 0.108(5) 0.125(5) 0.120(5) -0.013(5) -0.035(5) -0.025(5)
C75A 0.103(5) 0.122(5) 0.119(5) -0.013(4) -0.037(4) -0.025(4)
C76A 0.101(9) 0.125(9) 0.126(10) -0.019(9) -0.038(9) -0.018(9)

loop_
_atom_type_symbol
_atom_type_description
_atom_type_scat_dispersion_real
_atom_type_scat_dispersion_imag
_atom_type_scat_source
C C 0.0137 0.0067 'International Tables Vol C Tables 4.2.6.8 and 6.1.1.4'
H H 0.0000 0.0000 'International Tables Vol C Tables 4.2.6.8 and 6.1.1.4'
Er Er -10.7818 8.7525 'International Tables Vol C Tables 4.2.6.8 and 6.1.1.4'
N N 0.0241 0.0134 'International Tables Vol C Tables 4.2.6.8 and 6.1.1.4'
O O 0.0389 0.0241 'International Tables Vol C Tables 4.2.6.8 and 6.1.1.4'

loop_
_geom_angle_atom_site_label_1
_geom_angle_atom_site_label_2
_geom_angle_atom_site_label_3
_geom_angle
_geom_angle_site_symmetry_1
_geom_angle_site_symmetry_3
_geom_angle_publ_flag
O1 Er1 N7 125.50(15) . . ?
O1 Er1 C21 100.38(17) . . ?
O1 Er1 C22 76.85(18) . . ?
O1 Er1 C23 84.85(18) . . ?
O1 Er1 C24 114.28(17) . . ?
N2 Er1 O1 80.94(16) . . ?
N2 Er1 N5 76.87(18) . . ?
N2 Er1 N7 150.12(16) . . ?
N2 Er1 C21 148.99(19) . . ?
N2 Er1 C22 153.58(19) . . ?
N2 Er1 C23 160.1(2) . . ?
N2 Er1 C24 158.45(19) . . ?
N3 Er1 O1 72.89(17) . . ?
N3 Er1 N2 71.31(19) . . ?
N3 Er1 N4 143.27(18) . . ?
N3 Er1 N5 132.56(18) . . ?
N3 Er1 N6 76.81(18) . . ?
N3 Er1 N7 101.13(17) . . ?
N3 Er1 C21 79.4(2) . . ?
N3 Er1 C22 88.5(2) . . ?
N3 Er1 C23 117.5(2) . . ?
N3 Er1 C24 126.43(19) . . ?
N4 Er1 O1 73.45(17) . . ?
N4 Er1 N2 89.28(18) . . ?
N4 Er1 N5 67.90(17) . . ?
N4 Er1 N6 132.56(18) . . ?
N4 Er1 N7 110.17(17) . . ?
N4 Er1 C21 121.03(19) . . ?
N4 Er1 C22 97.8(2) . . ?
N4 Er1 C23 73.3(2) . . ?
N4 Er1 C24 81.24(18) . . ?
N5 Er1 O1 135.20(17) . . ?
N5 Er1 N7 89.38(16) . . ?
N5 Er1 C21 118.42(18) . . ?
N5 Er1 C22 129.36(19) . . ?
N5 Er1 C23 104.3(2) . . ?
N5 Er1 C24 81.63(19) . . ?
N6 Er1 O1 148.77(16) . . ?
N6 Er1 N2 82.41(17) . . ?
N6 Er1 N5 64.72(18) . . ?
N6 Er1 N7 67.71(16) . . ?
N6 Er1 C21 81.11(19) . . ?
N6 Er1 C22 110.0(2) . . ?
N6 Er1 C23 116.36(18) . . ?
N6 Er1 C24 89.79(17) . . ?
N7 Er1 C21 29.11(17) . . ?
N7 Er1 C22 48.66(17) . . ?
N7 Er1 C23 49.03(18) . . ?
N7 Er1 C24 29.16(17) . . ?
C21 Er1 C22 29.0(2) . . ?
C21 Er1 C23 47.8(2) . . ?
C23 Er1 C22 29.1(2) . . ?
C24 Er1 C21 47.1(2) . . ?
C24 Er1 C22 47.77(19) . . ?
C24 Er1 C23 29.49(19) . . ?
O2 Er2 N6 126.53(15) . . ?
O2 Er2 C17 115.68(17) . . ?
O2 Er2 C18 85.88(18) . . ?
O2 Er2 C19 77.79(17) . . ?
O2 Er2 C20 101.23(17) . . ?
N6 Er2 C18 48.96(18) . . ?
N6 Er2 C19 48.75(17) . . ?
N6 Er2 C20 29.42(18) . . ?
N7 Er2 O2 148.27(17) . . ?
N7 Er2 N6 67.22(16) . . ?
N7 Er2 N8 64.99(17) . . ?
N7 Er2 N11 81.81(17) . . ?
N7 Er2 C17 89.00(17) . . ?
N7 Er2 C18 115.84(19) . . ?
N7 Er2 C19 109.48(18) . . ?
N7 Er2 C20 80.32(19) . . ?
N8 Er2 O2 134.88(15) . . ?
N8 Er2 N6 89.09(16) . . ?
N8 Er2 C17 81.16(18) . . ?
N8 Er2 C18 104.2(2) . . ?
N8 Er2 C19 129.19(19) . . ?
N8 Er2 C20 118.39(18) . . ?
N9 Er2 O2 73.39(17) . . ?
N9 Er2 N6 110.68(17) . . ?
N9 Er2 N7 132.78(18) . . ?
N9 Er2 N8 67.82(17) . . ?
N9 Er2 N11 89.16(18) . . ?
N9 Er2 C17 82.04(19) . . ?
N9 Er2 C18 74.0(2) . . ?
N9 Er2 C19 98.4(2) . . ?
N9 Er2 C20 122.1(2) . . ?
N10 Er2 O2 72.68(17) . . ?
N10 Er2 N6 101.66(17) . . ?
N10 Er2 N7 76.54(18) . . ?
N10 Er2 N8 132.13(18) . . ?
N10 Er2 N9 142.75(19) . . ?
N10 Er2 N11 70.83(19) . . ?
N10 Er2 C17 126.96(19) . . ?
N10 Er2 C18 118.0(2) . . ?
N10 Er2 C19 89.1(2) . . ?
N10 Er2 C20 79.6(2) . . ?
N11 Er2 O2 81.05(16) . . ?
N11 Er2 N6 149.01(16) . . ?
N11 Er2 N8 76.31(18) . . ?
N11 Er2 C17 157.47(19) . . ?
N11 Er2 C18 161.12(19) . . ?
N11 Er2 C19 154.4(2) . . ?
N11 Er2 C20 148.2(2) . . ?
C17 Er2 N6 28.86(17) . . ?
C17 Er2 C18 29.88(19) . . ?
C17 Er2 C19 48.1(2) . . ?
C17 Er2 C20 47.6(2) . . ?
C18 Er2 C19 29.0(2) . . ?
C20 Er2 C18 48.2(2) . . ?
C20 Er2 C19 29.3(2) . . ?
C41 O1 Er1 126.6(3) . . ?
C41 O1 C44 108.3(7) . . ?
C44 O1 Er1 121.1(8) . . ?
C41A O1 Er1 121.9(11) . . ?
C44A O1 Er1 126(2) . . ?
C44A O1 C41A 108.3(15) . . ?
O1 C41 H41A 109.9 . . ?
O1 C41 H41B 109.9 . . ?
H41A C41 H41B 108.3 . . ?
C42 C41 O1 108.7(7) . . ?
C42 C41 H41A 109.9 . . ?
C42 C41 H41B 109.9 . . ?
C41 C42 H42A 111.2 . . ?
C41 C42 H42B 111.2 . . ?
C41 C42 C43 102.9(9) . . ?
H42A C42 H42B 109.1 . . ?
C43 C42 H42A 111.2 . . ?
C43 C42 H42B 111.2 . . ?
C42 C43 H43A 111.3 . . ?
C42 C43 H43B 111.3 . . ?
C42 C43 C44 102.5(9) . . ?
H43A C43 H43B 109.2 . . ?
C44 C43 H43A 111.3 . . ?
C44 C43 H43B 111.3 . . ?
O1 C44 C43 102.8(8) . . ?
O1 C44 H44A 111.2 . . ?
O1 C44 H44B 111.2 . . ?
C43 C44 H44A 111.2 . . ?
C43 C44 H44B 111.2 . . ?
H44A C44 H44B 109.1 . . ?
C45 O2 Er2 127(2) . . ?
C45 O2 C48 106.6(12) . . ?
C48 O2 Er2 115.1(11) . . ?
C45A O2 Er2 123.0(8) . . ?
C45A O2 C48A 106.1(7) . . ?
C48A O2 Er2 128.3(5) . . ?
O2 C45 H45A 111.1 . . ?
O2 C45 H45B 111.1 . . ?
O2 C45 C46 103.4(16) . . ?
H45A C45 H45B 109.0 . . ?
C46 C45 H45A 111.1 . . ?
C46 C45 H45B 111.1 . . ?
C45 C46 H46A 111.6 . . ?
C45 C46 H46B 111.6 . . ?
H46A C46 H46B 109.4 . . ?
C47 C46 C45 100.9(16) . . ?
C47 C46 H46A 111.6 . . ?
C47 C46 H46B 111.6 . . ?
C46 C47 H47A 110.2 . . ?
C46 C47 H47B 110.2 . . ?
H47A C47 H47B 108.5 . . ?
C48 C47 C46 107.6(16) . . ?
C48 C47 H47A 110.2 . . ?
C48 C47 H47B 110.2 . . ?
O2 C48 H48A 109.6 . . ?
O2 C48 H48B 109.6 . . ?
C47 C48 O2 110.4(15) . . ?
C47 C48 H48A 109.6 . . ?
C47 C48 H48B 109.6 . . ?
H48A C48 H48B 108.1 . . ?
C1 N1 H1 124.5 . . ?
C4 N1 H1 124.5 . . ?
C4 N1 C1 111.0(6) . . ?
C5 N2 Er1 131.0(4) . . ?
C6 N2 Er1 111.7(5) . . ?
C6 N2 C5 117.1(6) . . ?
C7 N3 Er1 113.1(4) . . ?
C10 N3 Er1 142.1(5) . . ?
C10 N3 C7 104.8(6) . . ?
C11 N4 Er1 138.9(5) . . ?
C11 N4 C14 104.4(6) . . ?
C14 N4 Er1 116.4(4) . . ?
C15 N5 Er1 117.9(4) . . ?
C15 N5 C16 119.2(6) . . ?
C16 N5 Er1 122.9(4) . . ?
Er1 N6 Er2 110.27(18) . . ?
C17 N6 Er1 123.0(4) . . ?
C17 N6 Er2 75.5(3) . . ?
C17 N6 C20 106.5(5) . . ?
C20 N6 Er1 130.2(4) . . ?
C20 N6 Er2 75.4(3) . . ?
Er2 N7 Er1 110.99(19) . . ?
C21 N7 Er1 76.9(3) . . ?
C21 N7 Er2 131.1(4) . . ?
C24 N7 Er1 75.8(3) . . ?
C24 N7 Er2 123.1(4) . . ?
C24 N7 C21 105.8(5) . . ?
C25 N8 Er2 123.6(4) . . ?
C26 N8 Er2 118.1(4) . . ?
C26 N8 C25 118.1(5) . . ?
C27 N9 Er2 117.2(4) . . ?
C30 N9 Er2 138.8(5) . . ?
C30 N9 C27 103.8(6) . . ?
C31 N10 Er2 140.4(5) . . ?
C31 N10 C34 105.1(6) . . ?
C34 N10 Er2 113.8(4) . . ?
C35 N11 Er2 112.1(4) . . ?
C35 N11 C36 115.8(6) . . ?
C36 N11 Er2 131.8(5) . . ?
C37 N12 H12 125.6 . . ?
C37 N12 C40 108.9(6) . . ?
C40 N12 H12 125.6 . . ?
N1 C1 H1A 126.1 . . ?
C2 C1 N1 107.8(7) . . ?
C2 C1 H1A 126.1 . . ?
C1 C2 H2 126.7 . . ?
C1 C2 C3 106.5(7) . . ?
C3 C2 H2 126.7 . . ?
C2 C3 H3 125.7 . . ?
C4 C3 C2 108.6(7) . . ?
C4 C3 H3 125.7 . . ?
N1 C4 C3 106.1(6) . . ?
N1 C4 C5 122.9(6) . . ?
C3 C4 C5 131.0(7) . . ?
N2 C5 H5A 108.6 . . ?
N2 C5 H5B 108.6 . . ?
C4 C5 N2 114.7(5) . . ?
C4 C5 H5A 108.6 . . ?
C4 C5 H5B 108.6 . . ?
H5A C5 H5B 107.6 . . ?
N2 C6 H6 117.8 . . ?
N2 C6 C7 124.5(7) . . ?
C7 C6 H6 117.8 . . ?
N3 C7 C6 119.3(6) . . ?
C8 C7 N3 111.0(7) . . ?
C8 C7 C6 129.7(7) . . ?
C7 C8 H8 126.2 . . ?
C7 C8 C9 107.6(7) . . ?
C9 C8 H8 126.2 . . ?
C8 C9 H9 126.9 . . ?
C8 C9 C10 106.2(7) . . ?
C10 C9 H9 126.9 . . ?
N3 C10 C9 110.5(7) . . ?
N3 C10 H10 124.8 . . ?
C9 C10 H10 124.8 . . ?
N4 C11 H11 124.0 . . ?
N4 C11 C12 111.9(7) . . ?
C12 C11 H11 124.0 . . ?
C11 C12 H12A 126.7 . . ?
C11 C12 C13 106.6(6) . . ?
C13 C12 H12A 126.7 . . ?
C12 C13 H13 126.9 . . ?
C14 C13 C12 106.1(7) . . ?
C14 C13 H13 126.9 . . ?
N4 C14 C15 118.3(6) . . ?
C13 C14 N4 111.0(6) . . ?
C13 C14 C15 130.7(7) . . ?
N5 C15 C14 119.4(6) . . ?
N5 C15 H15 120.3 . . ?
C14 C15 H15 120.3 . . ?
N5 C16 H16A 110.0 . . ?
N5 C16 H16B 110.0 . . ?
N5 C16 C17 108.7(6) . . ?
H16A C16 H16B 108.3 . . ?
C17 C16 H16A 110.0 . . ?
C17 C16 H16B 110.0 . . ?
N6 C17 Er2 75.7(4) . . ?
N6 C17 C16 118.6(5) . . ?
N6 C17 C18 110.0(6) . . ?
C16 C17 Er2 118.2(4) . . ?
C18 C17 Er2 76.0(4) . . ?
C18 C17 C16 131.3(6) . . ?
Er2 C18 H18 125.9 . . ?
C17 C18 Er2 74.1(4) . . ?
C17 C18 H18 125.9 . . ?
C19 C18 Er2 76.7(4) . . ?
C19 C18 C17 106.6(6) . . ?
C19 C18 H18 125.9 . . ?
Er2 C19 H19 126.0 . . ?
C18 C19 Er2 74.2(4) . . ?
C18 C19 H19 126.0 . . ?
C18 C19 C20 107.1(6) . . ?
C20 C19 Er2 73.4(4) . . ?
C20 C19 H19 126.0 . . ?
Er2 C20 H20 124.5 . . ?
N6 C20 Er2 75.1(3) . . ?
N6 C20 C19 109.7(6) . . ?
N6 C20 H20 124.5 . . ?
C19 C20 Er2 77.3(4) . . ?
C19 C20 H20 124.5 . . ?
Er1 C21 H21 124.4 . . ?
N7 C21 Er1 74.0(4) . . ?
N7 C21 H21 124.4 . . ?
N7 C21 C22 110.4(6) . . ?
C22 C21 Er1 76.9(4) . . ?
C22 C21 H21 124.4 . . ?
Er1 C22 H22 125.9 . . ?
C21 C22 Er1 74.1(4) . . ?
C21 C22 H22 125.9 . . ?
C21 C22 C23 107.1(6) . . ?
C23 C22 Er1 74.8(4) . . ?
C23 C22 H22 125.9 . . ?
Er1 C23 H23 126.3 . . ?
C22 C23 Er1 76.1(4) . . ?
C22 C23 H23 126.3 . . ?
C22 C23 C24 106.0(6) . . ?
C24 C23 Er1 73.4(4) . . ?
C24 C23 H23 126.3 . . ?
N7 C24 Er1 75.1(3) . . ?
N7 C24 C23 110.6(6) . . ?
N7 C24 C25 117.9(5) . . ?
C23 C24 Er1 77.1(4) . . ?
C23 C24 C25 131.4(6) . . ?
C25 C24 Er1 117.2(4) . . ?
N8 C25 C24 108.7(5) . . ?
N8 C25 H25A 110.0 . . ?
N8 C25 H25B 110.0 . . ?
C24 C25 H25A 110.0 . . ?
C24 C25 H25B 110.0 . . ?
H25A C25 H25B 108.3 . . ?
N8 C26 H26 120.4 . . ?
N8 C26 C27 119.3(6) . . ?
C27 C26 H26 120.4 . . ?
N9 C27 C26 117.4(6) . . ?
C28 C27 N9 111.3(6) . . ?
C28 C27 C26 131.3(6) . . ?
C27 C28 H28 126.9 . . ?
C27 C28 C29 106.3(6) . . ?
C29 C28 H28 126.9 . . ?
C28 C29 H29 127.3 . . ?
C28 C29 C30 105.4(6) . . ?
C30 C29 H29 127.3 . . ?
N9 C30 C29 113.2(6) . . ?
N9 C30 H30 123.4 . . ?
C29 C30 H30 123.4 . . ?
N10 C31 H31 124.5 . . ?
N10 C31 C32 111.0(7) . . ?
C32 C31 H31 124.5 . . ?
C31 C32 H32 127.1 . . ?
C33 C32 C31 105.8(7) . . ?
C33 C32 H32 127.1 . . ?
C32 C33 H33 126.5 . . ?
C32 C33 C34 107.1(7) . . ?
C34 C33 H33 126.5 . . ?
N10 C34 C33 111.0(6) . . ?
N10 C34 C35 118.5(6) . . ?
C33 C34 C35 130.5(6) . . ?
N11 C35 C34 123.8(6) . . ?
N11 C35 H35 118.1 . . ?
C34 C35 H35 118.1 . . ?
N11 C36 H36A 108.8 . . ?
N11 C36 H36B 108.8 . . ?
N11 C36 C37 113.8(5) . . ?
H36A C36 H36B 107.7 . . ?
C37 C36 H36A 108.8 . . ?
C37 C36 H36B 108.8 . . ?
N12 C37 C36 120.4(6) . . ?
C38 C37 N12 107.8(6) . . ?
C38 C37 C36 131.8(7) . . ?
C37 C38 H38 125.8 . . ?
C37 C38 C39 108.4(7) . . ?
C39 C38 H38 125.8 . . ?
C38 C39 H39 126.6 . . ?
C40 C39 C38 106.9(7) . . ?
C40 C39 H39 126.6 . . ?
N12 C40 H40 126.0 . . ?
C39 C40 N12 108.1(7) . . ?
C39 C40 H40 126.0 . . ?
O1 C41A H41C 110.3 . . ?
O1 C41A H41D 110.3 . . ?
H41C C41A H41D 108.5 . . ?
C42A C41A O1 107.2(15) . . ?
C42A C41A H41C 110.3 . . ?
C42A C41A H41D 110.3 . . ?
C41A C42A H42C 110.6 . . ?
C41A C42A H42D 110.6 . . ?
C41A C42A C43A 105.6(15) . . ?
H42C C42A H42D 108.8 . . ?
C43A C42A H42C 110.6 . . ?
C43A C42A H42D 110.6 . . ?
C42A C43A H43C 110.3 . . ?
C42A C43A H43D 110.3 . . ?
C42A C43A C44A 107.0(16) . . ?
H43C C43A H43D 108.6 . . ?
C44A C43A H43C 110.3 . . ?
C44A C43A H43D 110.3 . . ?
O1 C44A C43A 99.7(16) . . ?
O1 C44A H44C 111.8 . . ?
O1 C44A H44D 111.8 . . ?
C43A C44A H44C 111.8 . . ?
C43A C44A H44D 111.8 . . ?
H44C C44A H44D 109.5 . . ?
O2 C45A H45C 110.5 . . ?
O2 C45A H45D 110.5 . . ?
O2 C45A C46A 105.9(8) . . ?
H45C C45A H45D 108.7 . . ?
C46A C45A H45C 110.5 . . ?
C46A C45A H45D 110.5 . . ?
C45A C46A H46C 111.5 . . ?
C45A C46A H46D 111.5 . . ?
H46C C46A H46D 109.3 . . ?
C47A C46A C45A 101.5(8) . . ?
C47A C46A H46C 111.5 . . ?
C47A C46A H46D 111.5 . . ?
C46A C47A H47C 110.2 . . ?
C46A C47A H47D 110.2 . . ?
H47C C47A H47D 108.5 . . ?
C48A C47A C46A 107.4(9) . . ?
C48A C47A H47C 110.2 . . ?
C48A C47A H47D 110.2 . . ?
O2 C48A H48C 109.7 . . ?
O2 C48A H48D 109.7 . . ?
C47A C48A O2 110.0(8) . . ?
C47A C48A H48C 109.7 . . ?
C47A C48A H48D 109.7 . . ?
H48C C48A H48D 108.2 . . ?
C50 C49 C54 120.0 . . ?
C50 C49 C55 119.4(7) . . ?
C54 C49 C55 120.6(7) . . ?
C49 C50 H50 120.0 . . ?
C51 C50 C49 120.0 . . ?
C51 C50 H50 120.0 . . ?
C50 C51 H51 120.0 . . ?
C52 C51 C50 120.0 . . ?
C52 C51 H51 120.0 . . ?
C51 C52 H52 120.0 . . ?
C51 C52 C53 120.0 . . ?
C53 C52 H52 120.0 . . ?
C52 C53 H53 120.0 . . ?
C54 C53 C52 120.0 . . ?
C54 C53 H53 120.0 . . ?
C49 C54 H54 120.0 . . ?
C53 C54 C49 120.0 . . ?
C53 C54 H54 120.0 . . ?
C49 C55 H55A 109.5 . . ?
C49 C55 H55B 109.5 . . ?
C49 C55 H55C 109.5 . . ?
H55A C55 H55B 109.5 . . ?
H55A C55 H55C 109.5 . . ?
H55B C55 H55C 109.5 . . ?
C57 C56 C61 120.0 . . ?
C57 C56 C62 121.6(7) . . ?
C61 C56 C62 118.4(7) . . ?
C56 C57 H57 120.0 . . ?
C58 C57 C56 120.0 . . ?
C58 C57 H57 120.0 . . ?
C57 C58 H58 120.0 . . ?
C59 C58 C57 120.0 . . ?
C59 C58 H58 120.0 . . ?
C58 C59 H59 120.0 . . ?
C58 C59 C60 120.0 . . ?
C60 C59 H59 120.0 . . ?
C59 C60 H60 120.0 . . ?
C61 C60 C59 120.0 . . ?
C61 C60 H60 120.0 . . ?
C56 C61 H61 120.0 . . ?
C60 C61 C56 120.0 . . ?
C60 C61 H61 120.0 . . ?
C56 C62 H62A 109.5 . . ?
C56 C62 H62B 109.5 . . ?
C56 C62 H62C 109.5 . . ?
H62A C62 H62B 109.5 . . ?
H62A C62 H62C 109.5 . . ?
H62B C62 H62C 109.5 . . ?
C64 C63 C68 120.0 . . ?
C64 C63 C69 119.5(8) . . ?
C68 C63 C69 120.5(8) . . ?
C63 C64 H64 120.0 . . ?
C63 C64 C65 120.0 . . ?
C65 C64 H64 120.0 . . ?
C64 C65 H65 120.0 . . ?
C66 C65 C64 120.0 . . ?
C66 C65 H65 120.0 . . ?
C65 C66 H66 120.0 . . ?
C67 C66 C65 120.0 . . ?
C67 C66 H66 120.0 . . ?
C66 C67 H67 120.0 . . ?
C68 C67 C66 120.0 . . ?
C68 C67 H67 120.0 . . ?
C63 C68 H68 120.0 . . ?
C67 C68 C63 120.0 . . ?
C67 C68 H68 120.0 . . ?
C63 C69 H69A 109.5 . . ?
C63 C69 H69B 109.5 . . ?
C63 C69 H69C 109.5 . . ?
H69A C69 H69B 109.5 . . ?
H69A C69 H69C 109.5 . . ?
H69B C69 H69C 109.5 . . ?
C71 C70 C75 120.0 . . ?
C71 C70 C76 120.3(7) . . ?
C75 C70 C76 119.7(7) . . ?
C70 C71 H71 120.0 . . ?
C72 C71 C70 120.0 . . ?
C72 C71 H71 120.0 . . ?
C71 C72 H72 120.0 . . ?
C71 C72 C73 120.0 . . ?
C73 C72 H72 120.0 . . ?
C72 C73 H73 120.0 . . ?
C74 C73 C72 120.0 . . ?
C74 C73 H73 120.0 . . ?
C73 C74 H74 120.0 . . ?
C73 C74 C75 120.0 . . ?
C75 C74 H74 120.0 . . ?
C70 C75 H75 120.0 . . ?
C74 C75 C70 120.0 . . ?
C74 C75 H75 120.0 . . ?
C70 C76 H76A 109.5 . . ?
C70 C76 H76B 109.5 . . ?
C70 C76 H76C 109.5 . . ?
H76A C76 H76B 109.5 . . ?
H76A C76 H76C 109.5 . . ?
H76B C76 H76C 109.5 . . ?
C50A C49A C54A 120.0 . . ?
C50A C49A C55A 119.1(8) . . ?
C54A C49A C55A 120.9(8) . . ?
C49A C50A H50A 120.0 . . ?
C49A C50A C51A 120.0 . . ?
C51A C50A H50A 120.0 . . ?
C50A C51A H51A 120.0 . . ?
C50A C51A C52A 120.0 . . ?
C52A C51A H51A 120.0 . . ?
C51A C52A H52A 120.0 . . ?
C53A C52A C51A 120.0 . . ?
C53A C52A H52A 120.0 . . ?
C52A C53A H53A 120.0 . . ?
C52A C53A C54A 120.0 . . ?
C54A C53A H53A 120.0 . . ?
C49A C54A H54A 120.0 . . ?
C53A C54A C49A 120.0 . . ?
C53A C54A H54A 120.0 . . ?
C49A C55A H55D 109.5 . . ?
C49A C55A H55E 109.5 . . ?
C49A C55A H55F 109.5 . . ?
H55D C55A H55E 109.5 . . ?
H55D C55A H55F 109.5 . . ?
H55E C55A H55F 109.5 . . ?
C57A C56A C61A 120.0 . . ?
C57A C56A C62A 120.3(7) . . ?
C61A C56A C62A 119.7(7) . . ?
C56A C57A H57A 120.0 . . ?
C58A C57A C56A 120.0 . . ?
C58A C57A H57A 120.0 . . ?
C57A C58A H58A 120.0 . . ?
C57A C58A C59A 120.0 . . ?
C59A C58A H58A 120.0 . . ?
C58A C59A H59A 120.0 . . ?
C58A C59A C60A 120.0 . . ?
C60A C59A H59A 120.0 . . ?
C59A C60A H60A 120.0 . . ?
C61A C60A C59A 120.0 . . ?
C61A C60A H60A 120.0 . . ?
C56A C61A H61A 120.0 . . ?
C60A C61A C56A 120.0 . . ?
C60A C61A H61A 120.0 . . ?
C56A C62A H62D 109.5 . . ?
C56A C62A H62E 109.5 . . ?
C56A C62A H62F 109.5 . . ?
H62D C62A H62E 109.5 . . ?
H62D C62A H62F 109.5 . . ?
H62E C62A H62F 109.5 . . ?
C64A C63A C68A 120.0 . . ?
C64A C63A C69A 120.2(8) . . ?
C68A C63A C69A 119.1(8) . . ?
C63A C64A H64A 120.0 . . ?
C63A C64A C65A 120.0 . . ?
C65A C64A H64A 120.0 . . ?
C64A C65A H65A 120.0 . . ?
C64A C65A C66A 120.0 . . ?
C66A C65A H65A 120.0 . . ?
C65A C66A H66A 120.0 . . ?
C67A C66A C65A 120.0 . . ?
C67A C66A H66A 120.0 . . ?
C66A C67A H67A 120.0 . . ?
C66A C67A C68A 120.0 . . ?
C68A C67A H67A 120.0 . . ?
C63A C68A H68A 120.0 . . ?
C67A C68A C63A 120.0 . . ?
C67A C68A H68A 120.0 . . ?
C63A C69A H69D 109.5 . . ?
C63A C69A H69E 109.5 . . ?
C63A C69A H69F 109.5 . . ?
H69D C69A H69E 109.5 . . ?
H69D C69A H69F 109.5 . . ?
H69E C69A H69F 109.5 . . ?
C71A C70A C75A 120.0 . . ?
C71A C70A C76A 120.9(8) . . ?
C75A C70A C76A 119.1(8) . . ?
C70A C71A H71A 120.0 . . ?
C70A C71A C72A 120.0 . . ?
C72A C71A H71A 120.0 . . ?
C71A C72A H72A 120.0 . . ?
C71A C72A C73A 120.0 . . ?
C73A C72A H72A 120.0 . . ?
C72A C73A H73A 120.0 . . ?
C74A C73A C72A 120.0 . . ?
C74A C73A H73A 120.0 . . ?
C73A C74A H74A 120.0 . . ?
C75A C74A C73A 120.0 . . ?
C75A C74A H74A 120.0 . . ?
C70A C75A H75A 120.0 . . ?
C74A C75A C70A 120.0 . . ?
C74A C75A H75A 120.0 . . ?
C70A C76A H76D 109.8 . . ?
C70A C76A H76E 109.0 . . ?
C70A C76A H76F 109.6 . . ?
H76D C76A H76E 109.5 . . ?
H76D C76A H76F 109.5 . . ?
H76E C76A H76F 109.5 . . ?

loop_
_geom_bond_atom_site_label_1
_geom_bond_atom_site_label_2
_geom_bond_distance
_geom_bond_site_symmetry_2
_geom_bond_publ_flag
Er1 O1 2.533(4) . ?
Er1 N2 2.462(5) . ?
Er1 N3 2.385(5) . ?
Er1 N4 2.428(5) . ?
Er1 N5 2.469(6) . ?
Er1 N6 2.439(5) . ?
Er1 N7 2.718(5) . ?
Er1 C21 2.754(7) . ?
Er1 C22 2.789(7) . ?
Er1 C23 2.773(7) . ?
Er1 C24 2.727(6) . ?
Er2 O2 2.519(4) . ?
Er2 N6 2.744(5) . ?
Er2 N7 2.444(5) . ?
Er2 N8 2.458(5) . ?
Er2 N9 2.413(6) . ?
Er2 N10 2.386(6) . ?
Er2 N11 2.444(5) . ?
Er2 C17 2.742(7) . ?
Er2 C18 2.765(7) . ?
Er2 C19 2.797(7) . ?
Er2 C20 2.748(6) . ?
O1 C41 1.463(11) . ?
O1 C44 1.465(11) . ?
O1 C41A 1.462(17) . ?
O1 C44A 1.457(17) . ?
C41 H41A 0.9900 . ?
C41 H41B 0.9900 . ?
C41 C42 1.448(11) . ?
C42 H42A 0.9900 . ?
C42 H42B 0.9900 . ?
C42 C43 1.516(15) . ?
C43 H43A 0.9900 . ?
C43 H43B 0.9900 . ?
C43 C44 1.552(14) . ?
C44 H44A 0.9900 . ?
C44 H44B 0.9900 . ?
O2 C45 1.437(16) . ?
O2 C48 1.480(16) . ?
O2 C45A 1.444(10) . ?
O2 C48A 1.484(10) . ?
C45 H45A 0.9900 . ?
C45 H45B 0.9900 . ?
C45 C46 1.57(2) . ?
C46 H46A 0.9900 . ?
C46 H46B 0.9900 . ?
C46 C47 1.500(19) . ?
C47 H47A 0.9900 . ?
C47 H47B 0.9900 . ?
C47 C48 1.35(2) . ?
C48 H48A 0.9900 . ?
C48 H48B 0.9900 . ?
N1 H1 0.8800 . ?
N1 C1 1.361(9) . ?
N1 C4 1.344(9) . ?
N2 C5 1.498(9) . ?
N2 C6 1.262(8) . ?
N3 C7 1.375(9) . ?
N3 C10 1.362(9) . ?
N4 C11 1.360(8) . ?
N4 C14 1.393(9) . ?
N5 C15 1.298(8) . ?
N5 C16 1.470(8) . ?
N6 C17 1.367(8) . ?
N6 C20 1.395(8) . ?
N7 C21 1.376(8) . ?
N7 C24 1.371(8) . ?
N8 C25 1.463(8) . ?
N8 C26 1.300(8) . ?
N9 C27 1.394(8) . ?
N9 C30 1.336(9) . ?
N10 C31 1.354(9) . ?
N10 C34 1.354(8) . ?
N11 C35 1.275(9) . ?
N11 C36 1.487(7) . ?
N12 H12 0.8800 . ?
N12 C37 1.376(9) . ?
N12 C40 1.393(9) . ?
C1 H1A 0.9500 . ?
C1 C2 1.358(12) . ?
C2 H2 0.9500 . ?
C2 C3 1.407(11) . ?
C3 H3 0.9500 . ?
C3 C4 1.374(9) . ?
C4 C5 1.487(9) . ?
C5 H5A 0.9900 . ?
C5 H5B 0.9900 . ?
C6 H6 0.9500 . ?
C6 C7 1.435(10) . ?
C7 C8 1.363(10) . ?
C8 H8 0.9500 . ?
C8 C9 1.365(12) . ?
C9 H9 0.9500 . ?
C9 C10 1.399(11) . ?
C10 H10 0.9500 . ?
C11 H11 0.9500 . ?
C11 C12 1.381(11) . ?
C12 H12A 0.9500 . ?
C12 C13 1.398(10) . ?
C13 H13 0.9500 . ?
C13 C14 1.385(10) . ?
C14 C15 1.436(9) . ?
C15 H15 0.9500 . ?
C16 H16A 0.9900 . ?
C16 H16B 0.9900 . ?
C16 C17 1.472(10) . ?
C17 C18 1.420(9) . ?
C18 H18 1.0000 . ?
C18 C19 1.394(10) . ?
C19 H19 1.0000 . ?
C19 C20 1.402(10) . ?
C20 H20 1.0000 . ?
C21 H21 1.0000 . ?
C21 C22 1.387(10) . ?
C22 H22 1.0000 . ?
C22 C23 1.397(11) . ?
C23 H23 1.0000 . ?
C23 C24 1.400(9) . ?
C24 C25 1.500(9) . ?
C25 H25A 0.9900 . ?
C25 H25B 0.9900 . ?
C26 H26 0.9500 . ?
C26 C27 1.439(9) . ?
C27 C28 1.382(9) . ?
C28 H28 0.9500 . ?
C28 C29 1.392(10) . ?
C29 H29 0.9500 . ?
C29 C30 1.393(10) . ?
C30 H30 0.9500 . ?
C31 H31 0.9500 . ?
C31 C32 1.391(11) . ?
C32 H32 0.9500 . ?
C32 C33 1.366(11) . ?
C33 H33 0.9500 . ?
C33 C34 1.377(10) . ?
C34 C35 1.440(10) . ?
C35 H35 0.9500 . ?
C36 H36A 0.9900 . ?
C36 H36B 0.9900 . ?
C36 C37 1.496(9) . ?
C37 C38 1.358(9) . ?
C38 H38 0.9500 . ?
C38 C39 1.430(11) . ?
C39 H39 0.9500 . ?
C39 C40 1.362(12) . ?
C40 H40 0.9500 . ?
C41A H41C 0.9900 . ?
C41A H41D 0.9900 . ?
C41A C42A 1.446(19) . ?
C42A H42C 0.9900 . ?
C42A H42D 0.9900 . ?
C42A C43A 1.50(2) . ?
C43A H43C 0.9900 . ?
C43A H43D 0.9900 . ?
C43A C44A 1.54(2) . ?
C44A H44C 0.9900 . ?
C44A H44D 0.9900 . ?
C45A H45C 0.9900 . ?
C45A H45D 0.9900 . ?
C45A C46A 1.572(15) . ?
C46A H46C 0.9900 . ?
C46A H46D 0.9900 . ?
C46A C47A 1.482(13) . ?
C47A H47C 0.9900 . ?
C47A H47D 0.9900 . ?
C47A C48A 1.386(13) . ?
C48A H48C 0.9900 . ?
C48A H48D 0.9900 . ?
C49 C50 1.3900 . ?
C49 C54 1.3900 . ?
C49 C55 1.501(9) . ?
C50 H50 0.9500 . ?
C50 C51 1.3900 . ?
C51 H51 0.9500 . ?
C51 C52 1.3900 . ?
C52 H52 0.9500 . ?
C52 C53 1.3900 . ?
C53 H53 0.9500 . ?
C53 C54 1.3900 . ?
C54 H54 0.9500 . ?
C55 H55A 0.9800 . ?
C55 H55B 0.9800 . ?
C55 H55C 0.9800 . ?
C56 C57 1.3900 . ?
C56 C61 1.3900 . ?
C56 C62 1.489(10) . ?
C57 H57 0.9500 . ?
C57 C58 1.3900 . ?
C58 H58 0.9500 . ?
C58 C59 1.3900 . ?
C59 H59 0.9500 . ?
C59 C60 1.3900 . ?
C60 H60 0.9500 . ?
C60 C61 1.3900 . ?
C61 H61 0.9500 . ?
C62 H62A 0.9800 . ?
C62 H62B 0.9800 . ?
C62 H62C 0.9800 . ?
C63 C64 1.3900 . ?
C63 C68 1.3900 . ?
C63 C69 1.490(10) . ?
C64 H64 0.9500 . ?
C64 C65 1.3900 . ?
C65 H65 0.9500 . ?
C65 C66 1.3900 . ?
C66 H66 0.9500 . ?
C66 C67 1.3900 . ?
C67 H67 0.9500 . ?
C67 C68 1.3900 . ?
C68 H68 0.9500 . ?
C69 H69A 0.9800 . ?
C69 H69B 0.9800 . ?
C69 H69C 0.9800 . ?
C70 C71 1.3900 . ?
C70 C75 1.3900 . ?
C70 C76 1.496(9) . ?
C71 H71 0.9500 . ?
C71 C72 1.3900 . ?
C72 H72 0.9500 . ?
C72 C73 1.3900 . ?
C73 H73 0.9500 . ?
C73 C74 1.3900 . ?
C74 H74 0.9500 . ?
C74 C75 1.3900 . ?
C75 H75 0.9500 . ?
C76 H76A 0.9800 . ?
C76 H76B 0.9800 . ?
C76 H76C 0.9800 . ?
C49A C50A 1.3900 . ?
C49A C54A 1.3900 . ?
C49A C55A 1.500(10) . ?
C50A H50A 0.9500 . ?
C50A C51A 1.3900 . ?
C51A H51A 0.9500 . ?
C51A C52A 1.3900 . ?
C52A H52A 0.9500 . ?
C52A C53A 1.3900 . ?
C53A H53A 0.9500 . ?
C53A C54A 1.3900 . ?
C54A H54A 0.9500 . ?
C55A H55D 0.9800 . ?
C55A H55E 0.9800 . ?
C55A H55F 0.9800 . ?
C56A C57A 1.3900 . ?
C56A C61A 1.3900 . ?
C56A C62A 1.496(10) . ?
C57A H57A 0.9500 . ?
C57A C58A 1.3900 . ?
C58A H58A 0.9500 . ?
C58A C59A 1.3900 . ?
C59A H59A 0.9500 . ?
C59A C60A 1.3900 . ?
C60A H60A 0.9500 . ?
C60A C61A 1.3900 . ?
C61A H61A 0.9500 . ?
C62A H62D 0.9800 . ?
C62A H62E 0.9800 . ?
C62A H62F 0.9800 . ?
C63A C64A 1.3900 . ?
C63A C68A 1.3900 . ?
C63A C69A 1.493(10) . ?
C64A H64A 0.9500 . ?
C64A C65A 1.3900 . ?
C65A H65A 0.9500 . ?
C65A C66A 1.3900 . ?
C66A H66A 0.9500 . ?
C66A C67A 1.3900 . ?
C67A H67A 0.9500 . ?
C67A C68A 1.3900 . ?
C68A H68A 0.9500 . ?
C69A H69D 0.9800 . ?
C69A H69E 0.9800 . ?
C69A H69F 0.9800 . ?
C70A C71A 1.3900 . ?
C70A C75A 1.3900 . ?
C70A C76A 1.487(10) . ?
C71A H71A 0.9500 . ?
C71A C72A 1.3900 . ?
C72A H72A 0.9500 . ?
C72A C73A 1.3900 . ?
C73A H73A 0.9500 . ?
C73A C74A 1.3900 . ?
C74A H74A 0.9500 . ?
C74A C75A 1.3900 . ?
C75A H75A 0.9500 . ?
C76A H76D 0.9800 . ?
C76A H76E 0.9799 . ?
C76A H76F 0.9800 . ?

loop_
_geom_torsion_atom_site_label_1
_geom_torsion_atom_site_label_2
_geom_torsion_atom_site_label_3
_geom_torsion_atom_site_label_4
_geom_torsion
_geom_torsion_site_symmetry_1
_geom_torsion_site_symmetry_2
_geom_torsion_site_symmetry_3
_geom_torsion_site_symmetry_4
_geom_torsion_publ_flag
Er1 O1 C41 C42 162.8(7) . . . . ?
Er1 O1 C44 C43 -140.3(9) . . . . ?
Er1 O1 C41A C42A 129(2) . . . . ?
Er1 O1 C44A C43A -122(2) . . . . ?
Er1 N2 C5 C4 -89.6(7) . . . . ?
Er1 N2 C6 C7 3.8(9) . . . . ?
Er1 N3 C7 C6 -1.4(7) . . . . ?
Er1 N3 C7 C8 178.3(5) . . . . ?
Er1 N3 C10 C9 -176.9(6) . . . . ?
Er1 N4 C11 C12 174.4(5) . . . . ?
Er1 N4 C14 C13 -175.6(4) . . . . ?
Er1 N4 C14 C15 3.5(7) . . . . ?
Er1 N5 C15 C14 -2.7(8) . . . . ?
Er1 N5 C16 C17 -15.7(7) . . . . ?
Er1 N6 C17 Er2 105.0(3) . . . . ?
Er1 N6 C17 C16 -9.6(8) . . . . ?
Er1 N6 C17 C18 173.9(4) . . . . ?
Er1 N6 C20 Er2 -104.4(4) . . . . ?
Er1 N6 C20 C19 -174.7(4) . . . . ?
Er1 N7 C21 C22 -69.0(5) . . . . ?
Er1 N7 C24 C23 69.6(5) . . . . ?
Er1 N7 C24 C25 -113.2(5) . . . . ?
Er1 C21 C22 C23 -68.2(5) . . . . ?
Er1 C22 C23 C24 -67.9(5) . . . . ?
Er1 C23 C24 N7 -68.3(4) . . . . ?
Er1 C23 C24 C25 115.1(7) . . . . ?
Er1 C24 C25 N8 -73.4(6) . . . . ?
Er2 O2 C45 C46 -118(2) . . . . ?
Er2 O2 C48 C47 142(2) . . . . ?
Er2 O2 C45A C46A -150.5(9) . . . . ?
Er2 O2 C48A C47A 168.3(8) . . . . ?
Er2 N6 C17 C16 -114.6(5) . . . . ?
Er2 N6 C17 C18 69.0(5) . . . . ?
Er2 N6 C20 C19 -70.3(5) . . . . ?
Er2 N7 C21 Er1 -106.6(4) . . . . ?
Er2 N7 C21 C22 -175.5(4) . . . . ?
Er2 N7 C24 Er1 106.0(3) . . . . ?
Er2 N7 C24 C23 175.7(4) . . . . ?
Er2 N7 C24 C25 -7.2(8) . . . . ?
Er2 N8 C25 C24 -14.8(7) . . . . ?
Er2 N8 C26 C27 -1.3(8) . . . . ?
Er2 N9 C27 C26 4.4(7) . . . . ?
Er2 N9 C27 C28 -177.5(4) . . . . ?
Er2 N9 C30 C29 176.2(5) . . . . ?
Er2 N10 C31 C32 -168.9(6) . . . . ?
Er2 N10 C34 C33 171.8(5) . . . . ?
Er2 N10 C34 C35 -8.6(8) . . . . ?
Er2 N11 C35 C34 6.3(9) . . . . ?
Er2 N11 C36 C37 -90.6(7) . . . . ?
Er2 C17 C18 C19 70.5(5) . . . . ?
Er2 C18 C19 C20 66.6(5) . . . . ?
Er2 C19 C20 N6 68.9(4) . . . . ?
O1 C41 C42 C43 -27.5(13) . . . . ?
O1 C41A C42A C43A 9(3) . . . . ?
C41 O1 C44 C43 18.4(17) . . . . ?
C41 C42 C43 C44 37.8(14) . . . . ?
C42 C43 C44 O1 -34.5(17) . . . . ?
C44 O1 C41 C42 5.5(15) . . . . ?
O2 C45 C46 C47 -32(4) . . . . ?
O2 C45A C46A C47A -25.8(18) . . . . ?
C45 O2 C48 C47 -4(4) . . . . ?
C45 C46 C47 C48 31(4) . . . . ?
C46 C47 C48 O2 -18(4) . . . . ?
C48 O2 C45 C46 23(4) . . . . ?
N1 C1 C2 C3 -1.1(9) . . . . ?
N1 C4 C5 N2 84.3(8) . . . . ?
N2 C6 C7 N3 -1.8(10) . . . . ?
N2 C6 C7 C8 178.6(8) . . . . ?
N3 C7 C8 C9 -0.6(9) . . . . ?
N4 C11 C12 C13 -1.5(9) . . . . ?
N4 C14 C15 N5 -0.5(9) . . . . ?
N5 C16 C17 Er2 -72.9(6) . . . . ?
N5 C16 C17 N6 15.5(8) . . . . ?
N5 C16 C17 C18 -168.9(6) . . . . ?
N6 C17 C18 Er2 -68.8(4) . . . . ?
N6 C17 C18 C19 1.8(7) . . . . ?
N7 C21 C22 Er1 67.1(5) . . . . ?
N7 C21 C22 C23 -1.1(8) . . . . ?
N7 C24 C25 N8 13.4(8) . . . . ?
N8 C26 C27 N9 -2.1(9) . . . . ?
N8 C26 C27 C28 -179.8(7) . . . . ?
N9 C27 C28 C29 0.6(8) . . . . ?
N10 C31 C32 C33 0.5(10) . . . . ?
N10 C34 C35 N11 1.4(11) . . . . ?
N11 C36 C37 N12 88.1(8) . . . . ?
N11 C36 C37 C38 -90.1(9) . . . . ?
N12 C37 C38 C39 -1.3(8) . . . . ?
C1 N1 C4 C3 0.4(8) . . . . ?
C1 N1 C4 C5 -177.9(7) . . . . ?
C1 C2 C3 C4 1.4(9) . . . . ?
C2 C3 C4 N1 -1.1(9) . . . . ?
C2 C3 C4 C5 177.0(7) . . . . ?
C3 C4 C5 N2 -93.6(9) . . . . ?
C4 N1 C1 C2 0.5(9) . . . . ?
C5 N2 C6 C7 179.7(6) . . . . ?
C6 N2 C5 C4 95.5(7) . . . . ?
C6 C7 C8 C9 179.1(7) . . . . ?
C7 N3 C10 C9 0.1(8) . . . . ?
C7 C8 C9 C10 0.6(10) . . . . ?
C8 C9 C10 N3 -0.5(10) . . . . ?
C10 N3 C7 C6 -179.4(6) . . . . ?
C10 N3 C7 C8 0.3(8) . . . . ?
C11 N4 C14 C13 -0.6(7) . . . . ?
C11 N4 C14 C15 178.4(6) . . . . ?
C11 C12 C13 C14 1.0(8) . . . . ?
C12 C13 C14 N4 -0.3(8) . . . . ?
C12 C13 C14 C15 -179.1(7) . . . . ?
C13 C14 C15 N5 178.3(7) . . . . ?
C14 N4 C11 C12 1.3(8) . . . . ?
C15 N5 C16 C17 167.6(6) . . . . ?
C16 N5 C15 C14 174.2(6) . . . . ?
C16 C17 C18 Er2 115.4(7) . . . . ?
C16 C17 C18 C19 -174.1(7) . . . . ?
C17 N6 C20 Er2 69.7(4) . . . . ?
C17 N6 C20 C19 -0.6(7) . . . . ?
C17 C18 C19 Er2 -68.7(4) . . . . ?
C17 C18 C19 C20 -2.1(7) . . . . ?
C18 C19 C20 Er2 -67.2(5) . . . . ?
C18 C19 C20 N6 1.7(7) . . . . ?
C20 N6 C17 Er2 -69.7(4) . . . . ?
C20 N6 C17 C16 175.8(5) . . . . ?
C20 N6 C17 C18 -0.7(7) . . . . ?
C21 N7 C24 Er1 -71.7(4) . . . . ?
C21 N7 C24 C23 -2.0(7) . . . . ?
C21 N7 C24 C25 175.1(5) . . . . ?
C21 C22 C23 Er1 67.7(5) . . . . ?
C21 C22 C23 C24 -0.2(8) . . . . ?
C22 C23 C24 Er1 69.7(5) . . . . ?
C22 C23 C24 N7 1.4(8) . . . . ?
C22 C23 C24 C25 -175.2(7) . . . . ?
C23 C24 C25 N8 -170.2(6) . . . . ?
C24 N7 C21 Er1 70.9(4) . . . . ?
C24 N7 C21 C22 1.9(7) . . . . ?
C25 N8 C26 C27 174.5(5) . . . . ?
C26 N8 C25 C24 169.6(6) . . . . ?
C26 C27 C28 C29 178.4(7) . . . . ?
C27 N9 C30 C29 0.6(8) . . . . ?
C27 C28 C29 C30 -0.2(8) . . . . ?
C28 C29 C30 N9 -0.2(8) . . . . ?
C30 N9 C27 C26 -178.9(6) . . . . ?
C30 N9 C27 C28 -0.7(7) . . . . ?
C31 N10 C34 C33 -0.5(8) . . . . ?
C31 N10 C34 C35 179.1(6) . . . . ?
C31 C32 C33 C34 -0.8(10) . . . . ?
C32 C33 C34 N10 0.8(10) . . . . ?
C32 C33 C34 C35 -178.8(8) . . . . ?
C33 C34 C35 N11 -179.0(8) . . . . ?
C34 N10 C31 C32 0.0(9) . . . . ?
C35 N11 C36 C37 97.6(7) . . . . ?
C36 N11 C35 C34 179.7(6) . . . . ?
C36 C37 C38 C39 177.0(7) . . . . ?
C37 N12 C40 C39 -1.3(8) . . . . ?
C37 C38 C39 C40 0.5(8) . . . . ?
C38 C39 C40 N12 0.4(8) . . . . ?
C40 N12 C37 C36 -177.0(5) . . . . ?
C40 N12 C37 C38 1.6(7) . . . . ?
C41A O1 C44A C43A 35(4) . . . . ?
C41A C42A C43A C44A 12(4) . . . . ?
C42A C43A C44A O1 -29(4) . . . . ?
C44A O1 C41A C42A -30(4) . . . . ?
C45A O2 C48A C47A 6.3(16) . . . . ?
C45A C46A C47A C48A 29.9(16) . . . . ?
C46A C47A C48A O2 -23.9(15) . . . . ?
C48A O2 C45A C46A 12.7(18) . . . . ?
C49 C50 C51 C52 0.0 . . . . ?
C50 C49 C54 C53 0.0 . . . . ?
C50 C51 C52 C53 0.0 . . . . ?
C51 C52 C53 C54 0.0 . . . . ?
C52 C53 C54 C49 0.0 . . . . ?
C54 C49 C50 C51 0.0 . . . . ?
C55 C49 C50 C51 179.8(9) . . . . ?
C55 C49 C54 C53 -179.8(9) . . . . ?
C56 C57 C58 C59 0.0 . . . . ?
C57 C56 C61 C60 0.0 . . . . ?
C57 C58 C59 C60 0.0 . . . . ?
C58 C59 C60 C61 0.0 . . . . ?
C59 C60 C61 C56 0.0 . . . . ?
C61 C56 C57 C58 0.0 . . . . ?
C62 C56 C57 C58 178.7(11) . . . . ?
C62 C56 C61 C60 -178.7(11) . . . . ?
C63 C64 C65 C66 0.0 . . . . ?
C64 C63 C68 C67 0.0 . . . . ?
C64 C65 C66 C67 0.0 . . . . ?
C65 C66 C67 C68 0.0 . . . . ?
C66 C67 C68 C63 0.0 . . . . ?
C68 C63 C64 C65 0.0 . . . . ?
C69 C63 C64 C65 177.5(17) . . . . ?
C69 C63 C68 C67 -177.5(17) . . . . ?
C70 C71 C72 C73 0.0 . . . . ?
C71 C70 C75 C74 0.0 . . . . ?
C71 C72 C73 C74 0.0 . . . . ?
C72 C73 C74 C75 0.0 . . . . ?
C73 C74 C75 C70 0.0 . . . . ?
C75 C70 C71 C72 0.0 . . . . ?
C76 C70 C71 C72 176.6(12) . . . . ?
C76 C70 C75 C74 -176.6(11) . . . . ?
C49A C50A C51A C52A 0.0 . . . . ?
C50A C49A C54A C53A 0.0 . . . . ?
C50A C51A C52A C53A 0.0 . . . . ?
C51A C52A C53A C54A 0.0 . . . . ?
C52A C53A C54A C49A 0.0 . . . . ?
C54A C49A C50A C51A 0.0 . . . . ?
C55A C49A C50A C51A 179.5(12) . . . . ?
C55A C49A C54A C53A -179.5(12) . . . . ?
C56A C57A C58A C59A 0.0 . . . . ?
C57A C56A C61A C60A 0.0 . . . . ?
C57A C58A C59A C60A 0.0 . . . . ?
C58A C59A C60A C61A 0.0 . . . . ?
C59A C60A C61A C56A 0.0 . . . . ?
C61A C56A C57A C58A 0.0 . . . . ?
C62A C56A C57A C58A 179.1(11) . . . . ?
C62A C56A C61A C60A -179.2(11) . . . . ?
C63A C64A C65A C66A 0.0 . . . . ?
C64A C63A C68A C67A 0.0 . . . . ?
C64A C65A C66A C67A 0.0 . . . . ?
C65A C66A C67A C68A 0.0 . . . . ?
C66A C67A C68A C63A 0.0 . . . . ?
C68A C63A C64A C65A 0.0 . . . . ?
C69A C63A C64A C65A 171(2) . . . . ?
C69A C63A C68A C67A -171(2) . . . . ?
C70A C71A C72A C73A 0.0 . . . . ?
C71A C70A C75A C74A 0.0 . . . . ?
C71A C72A C73A C74A 0.0 . . . . ?
C72A C73A C74A C75A 0.0 . . . . ?
C73A C74A C75A C70A 0.0 . . . . ?
C75A C70A C71A C72A 0.0 . . . . ?
C76A C70A C71A C72A -179.6(9) . . . . ?
C76A C70A C75A C74A 179.6(9) . . . . ?
